data_2232708
loop_
_publ_author_name
'Pojarov\'a, Michaela'
'Fejfarov\'a, Karla'
'Makrl\'ik, Emanuel'

_publ_section_title
;
 Low-temperature superstructure of
 [(<i>N</i>,<i>N</i>-diisobutylcarbamoyl)methyl]octyl(phenyl)phosphine
 oxide (CMPO)
;
_journal_coeditor_code HB6481
_journal_issue 12
_journal_name_full 'Acta Crystallographica Section E'
_journal_page_first o3272
_journal_page_last o3273
_journal_paper_doi 10.1107/S1600536811046939
_journal_volume 67
_journal_year 2011
_chemical_formula_iupac 'C24 H42 N O2 P'
_chemical_formula_moiety 'C24 H42 N O2 P'
_chemical_formula_sum 'C24 H42 N O2 P'
_chemical_formula_weight 407.56
_chemical_name_systematic
;
[(<i>N</i>,<i>N</i>-diisobutylcarbamoyl)methyl]octyl(phenyl)phosphine oxide
;
_space_group_IT_number 14
_symmetry_cell_setting monoclinic
_symmetry_space_group_name_Hall '-P 2ybc'
_symmetry_space_group_name_H-M 'P 1 21/c 1'
_atom_sites_solution_hydrogens geom
_atom_sites_solution_primary direct
_atom_sites_solution_secondary difmap
_audit_creation_method SHELXL-97
_cell_angle_alpha 90.00
_cell_angle_beta 90.6620(10)
_cell_angle_gamma 90.00
_cell_formula_units_Z 16
_cell_length_a 26.1649(3)
_cell_length_b 22.0926(3)
_cell_length_c 16.9697(2)
_cell_measurement_reflns_used 37947
_cell_measurement_temperature 120(2)
_cell_measurement_theta_max 62.21
_cell_measurement_theta_min 3.09
_cell_volume 9808.7(2)
_computing_cell_refinement 'CrysAlis PRO (Agilent, 2009)'
_computing_data_collection 'CrysAlis PRO (Agilent, 2009)'
_computing_data_reduction 'CrysAlis PRO (Agilent, 2009)'
_computing_molecular_graphics 'DIAMOND (Brandenburg & Putz, 2005)'
_computing_publication_material 'publCIF (Westrip, 2010)'
_computing_structure_refinement 'SHELXL97 (Sheldrick, 2008)'
_computing_structure_solution 'SHELXS97 (Sheldrick, 2008)'
_diffrn_ambient_temperature 120(2)
_diffrn_measured_fraction_theta_full 0.990
_diffrn_measured_fraction_theta_max 0.990
_diffrn_measurement_device 'four-cycle diffractometer'
_diffrn_measurement_device_type
;
Oxford Diffraction Gemini diffractometer with an Atlas CCD detector and
mirror-collimated Cu K\a radiation
;
_diffrn_measurement_method 'Rotation method data acquisition using \w'
_diffrn_radiation_monochromator 'Mirror (Gemini ultra Cu)'
_diffrn_radiation_source 'X-ray tube'
_diffrn_radiation_type CuK\a
_diffrn_radiation_wavelength 1.54180
_diffrn_reflns_av_R_equivalents 0.0453
_diffrn_reflns_av_sigmaI/netI 0.0269
_diffrn_reflns_limit_h_max 28
_diffrn_reflns_limit_h_min -30
_diffrn_reflns_limit_k_max 25
_diffrn_reflns_limit_k_min -24
_diffrn_reflns_limit_l_max 19
_diffrn_reflns_limit_l_min -19
_diffrn_reflns_number 79104
_diffrn_reflns_theta_full 62.26
_diffrn_reflns_theta_max 62.26
_diffrn_reflns_theta_min 3.28
_exptl_absorpt_coefficient_mu 1.117
_exptl_absorpt_correction_T_max 1.00000
_exptl_absorpt_correction_T_min 0.70534
_exptl_absorpt_correction_type multi-scan
_exptl_absorpt_process_details '(CrysAlis PRO; Agilent, 2009)'
_exptl_crystal_colour colourless
_exptl_crystal_density_diffrn 1.104
_exptl_crystal_density_method 'not measured'
_exptl_crystal_description prism
_exptl_crystal_F_000 3584
_exptl_crystal_size_max 0.23
_exptl_crystal_size_mid 0.17
_exptl_crystal_size_min 0.13
_refine_diff_density_max 0.797
_refine_diff_density_min -0.563
_refine_ls_extinction_method none
_refine_ls_goodness_of_fit_ref 1.033
_refine_ls_hydrogen_treatment constr
_refine_ls_matrix_type full
_refine_ls_number_parameters 1043
_refine_ls_number_reflns 15383
_refine_ls_number_restraints 148
_refine_ls_restrained_S_all 1.030
_refine_ls_R_factor_all 0.0702
_refine_ls_R_factor_gt 0.0502
_refine_ls_shift/su_max 0.001
_refine_ls_shift/su_mean 0.000
_refine_ls_structure_factor_coef Fsqd
_refine_ls_weighting_details 'calc w=1/[\s^2^(Fo^2^)+(0.0602P)^2^+8.3042P] where P=(Fo^2^+2Fc^2^)/3'
_refine_ls_weighting_scheme calc
_refine_ls_wR_factor_gt 0.1225
_refine_ls_wR_factor_ref 0.1353
_reflns_number_gt 11781
_reflns_number_total 15383
_reflns_threshold_expression I>2\s(I)
_cod_data_source_file hb6481.cif
_cod_data_source_block I
_cod_original_sg_symbol_H-M 'P 21/c'
_cod_database_code 2232708
_cod_database_fobs_code 2232708

loop_
_symmetry_equiv_pos_as_xyz
'x, y, z'
'-x, y+1/2, -z+1/2'
'-x, -y, -z'
'x, -y-1/2, z-1/2'

loop_
_atom_site_type_symbol
_atom_site_label
_atom_site_fract_x
_atom_site_fract_y
_atom_site_fract_z
_atom_site_U_iso_or_equiv
_atom_site_adp_type
_atom_site_calc_flag
_atom_site_refinement_flags
_atom_site_occupancy
_atom_site_symmetry_multiplicity
_atom_site_disorder_assembly
_atom_site_disorder_group
P P1A 0.01080(2) 0.54030(3) 0.12821(3) 0.02449(14) Uani d . 1 1 A 1
O O2A 0.04911(6) 0.49138(7) 0.11735(9) 0.0290(4) Uani d . 1 1 A 1
O O11A -0.08727(6) 0.61924(7) 0.07558(9) 0.0308(4) Uani d . 1 1 A 1
N N12A -0.13898(7) 0.54231(8) 0.11059(11) 0.0278(4) Uani d . 1 1 A 1
C C3A -0.00385(9) 0.55190(10) 0.23106(13) 0.0265(5) Uani d . 1 1 A 1
C C4A -0.03206(10) 0.60107(11) 0.25772(14) 0.0344(6) Uani d . 1 1 A 1
H H4A -0.0440 0.6305 0.2211 0.041 Uiso calc R 1 1 A 1
C C5A -0.04292(10) 0.60770(12) 0.33718(15) 0.0386(6) Uani d . 1 1 A 1
H H5A -0.0623 0.6413 0.3549 0.046 Uiso calc R 1 1 A 1
C C6A -0.02516(11) 0.56485(12) 0.39031(15) 0.0403(6) Uani d . 1 1 A 1
H H6A -0.0322 0.5693 0.4448 0.048 Uiso calc R 1 1 A 1
C C7A 0.00257(11) 0.51601(12) 0.36482(15) 0.0436(7) Uani d . 1 1 A 1
H H7A 0.0144 0.4866 0.4017 0.052 Uiso calc R 1 1 A 1
C C8A 0.01343(10) 0.50941(11) 0.28555(14) 0.0351(6) Uani d . 1 1 A 1
H H8A 0.0328 0.4756 0.2684 0.042 Uiso calc R 1 1 A 1
C C9A -0.04880(8) 0.52124(10) 0.07875(13) 0.0250(5) Uani d . 1 1 A 1
H H9A1 -0.0421 0.5175 0.0217 0.030 Uiso calc R 1 1 A 1
H H9A2 -0.0598 0.4809 0.0976 0.030 Uiso calc R 1 1 A 1
C C10A -0.09302(9) 0.56482(10) 0.08903(13) 0.0256(5) Uani d . 1 1 A 1
C C13A -0.18165(9) 0.58545(11) 0.11553(15) 0.0330(6) Uani d . 1 1 A 1
H H13A -0.2141 0.5626 0.1118 0.040 Uiso calc R 1 1 A 1
H H13B -0.1803 0.6130 0.0695 0.040 Uiso calc R 1 1 A 1
C C14A -0.18226(10) 0.62381(12) 0.19074(15) 0.0375(6) Uani d . 1 1 A 1
H H14A -0.1522 0.6517 0.1902 0.045 Uiso calc R 1 1 A 1
C C15A -0.17900(12) 0.58523(13) 0.26482(16) 0.0464(7) Uani d . 1 1 A 1
H H15A -0.2084 0.5579 0.2665 0.056 Uiso calc R 1 1 A 1
H H15B -0.1791 0.6115 0.3113 0.056 Uiso calc R 1 1 A 1
H H15C -0.1474 0.5614 0.2644 0.056 Uiso calc R 1 1 A 1
C C16A -0.23083(11) 0.66192(14) 0.18990(18) 0.0515(8) Uani d . 1 1 A 1
H H16A -0.2328 0.6852 0.1408 0.062 Uiso calc R 1 1 A 1
H H16B -0.2302 0.6898 0.2348 0.062 Uiso calc R 1 1 A 1
H H16C -0.2607 0.6353 0.1935 0.062 Uiso calc R 1 1 A 1
C C17A -0.14954(9) 0.47810(10) 0.12517(14) 0.0293(5) Uani d . 1 1 A 1
H H17A -0.1800 0.4750 0.1591 0.035 Uiso calc R 1 1 A 1
H H17B -0.1203 0.4605 0.1547 0.035 Uiso calc R 1 1 A 1
C C18A -0.15897(10) 0.43999(12) 0.05064(15) 0.0354(6) Uani d . 1 1 A 1
H H18A -0.1264 0.4389 0.0203 0.042 Uiso calc R 1 1 A 1
C C19A -0.17116(11) 0.37578(12) 0.07612(19) 0.0481(7) Uani d . 1 1 A 1
H H19A -0.2025 0.3758 0.1072 0.058 Uiso calc R 1 1 A 1
H H19B -0.1428 0.3599 0.1082 0.058 Uiso calc R 1 1 A 1
H H19C -0.1760 0.3502 0.0294 0.058 Uiso calc R 1 1 A 1
C C20A -0.20040(11) 0.46545(14) -0.00288(16) 0.0473(7) Uani d . 1 1 A 1
H H20A -0.2034 0.4404 -0.0504 0.057 Uiso calc R 1 1 A 1
H H20B -0.1916 0.5070 -0.0177 0.057 Uiso calc R 1 1 A 1
H H20C -0.2330 0.4654 0.0249 0.057 Uiso calc R 1 1 A 1
C C21A 0.03224(9) 0.61198(10) 0.09086(13) 0.0269(5) Uani d . 1 1 A 1
H H21A 0.0365 0.6088 0.0331 0.032 Uiso calc R 1 1 A 1
H H21B 0.0057 0.6429 0.1009 0.032 Uiso calc R 1 1 A 1
C C22A 0.08282(9) 0.63280(10) 0.12820(14) 0.0282(5) Uani d . 1 1 A 1
H H22A 0.0803 0.6305 0.1863 0.034 Uiso calc R 1 1 A 1
H H22B 0.1105 0.6053 0.1116 0.034 Uiso calc R 1 1 A 1
C C23A 0.09604(9) 0.69722(11) 0.10437(14) 0.0316(6) Uani d . 1 1 A 1
H H23A 0.0983 0.6991 0.0462 0.038 Uiso calc R 1 1 A 1
H H23B 0.0679 0.7243 0.1205 0.038 Uiso calc R 1 1 A 1
C C24A 0.14580(9) 0.72052(11) 0.13988(15) 0.0314(6) Uani d . 1 1 A 1
H H24A 0.1748 0.6996 0.1146 0.038 Uiso calc R 1 1 A 1
H H24B 0.1469 0.7107 0.1968 0.038 Uiso calc R 1 1 A 1
C C25A 0.15209(10) 0.78869(11) 0.12953(15) 0.0355(6) Uani d . 1 1 A 1
H H25A 0.1568 0.7975 0.0729 0.043 Uiso calc R 1 1 A 1
H H25B 0.1202 0.8089 0.1462 0.043 Uiso calc R 1 1 A 1
C C26A 0.19661(11) 0.81547(13) 0.17551(17) 0.0457(7) Uani d . 1 1 A 1
H H26A 0.2279 0.7920 0.1639 0.055 Uiso calc R 1 1 A 1
H H26B 0.1899 0.8116 0.2326 0.055 Uiso calc R 1 1 A 1
C C27A 0.20618(13) 0.88229(15) 0.1562(2) 0.0631(9) Uiso d . 1 1 A 1
H H27A 0.2331 0.8980 0.1922 0.076 Uiso calc R 1 1 A 1
H H27B 0.2193 0.8852 0.1018 0.076 Uiso calc R 1 1 A 1
C C28A 0.15983(15) 0.92178(18) 0.1628(2) 0.0764(11) Uiso d . 1 1 A 1
H H28A 0.1347 0.9103 0.1222 0.092 Uiso calc R 1 1 A 1
H H28B 0.1697 0.9642 0.1554 0.092 Uiso calc R 1 1 A 1
H H28C 0.1448 0.9167 0.2150 0.092 Uiso calc R 1 1 A 1
P P1B 0.50464(2) 0.52944(3) 0.13204(3) 0.02519(14) Uani d . 1 1 B 1
O O2B 0.54306(6) 0.48119(7) 0.11856(10) 0.0312(4) Uani d . 1 1 B 1
O O11B 0.40211(6) 0.60593(7) 0.08700(9) 0.0322(4) Uani d . 1 1 B 1
N N12B 0.35704(7) 0.52836(9) 0.13750(12) 0.0311(5) Uani d . 1 1 B 1
C C3B 0.49258(9) 0.54066(10) 0.23595(13) 0.0262(5) Uani d . 1 1 B 1
C C4B 0.51457(10) 0.50018(11) 0.28938(14) 0.0336(6) Uani d . 1 1 B 1
H H4B 0.5345 0.4673 0.2709 0.040 Uiso calc R 1 1 B 1
C C5B 0.50736(11) 0.50791(13) 0.36968(15) 0.0426(7) Uani d . 1 1 B 1
H H5B 0.5226 0.4804 0.4060 0.051 Uiso calc R 1 1 B 1
C C6B 0.47839(10) 0.55507(12) 0.39685(15) 0.0389(6) Uani d . 1 1 B 1
H H6B 0.4734 0.5598 0.4519 0.047 Uiso calc R 1 1 B 1
C C7B 0.45637(10) 0.59593(12) 0.34453(14) 0.0356(6) Uani d . 1 1 B 1
H H7B 0.4365 0.6287 0.3635 0.043 Uiso calc R 1 1 B 1
C C8B 0.46360(9) 0.58847(11) 0.26407(14) 0.0305(5) Uani d . 1 1 B 1
H H8B 0.4486 0.6163 0.2280 0.037 Uiso calc R 1 1 B 1
C C9B 0.44415(9) 0.51036(10) 0.08521(13) 0.0271(5) Uani d . 1 1 B 1
H H9B1 0.4490 0.5103 0.0274 0.032 Uiso calc R 1 1 B 1
H H9B2 0.4349 0.4686 0.1009 0.032 Uiso calc R 1 1 B 1
C C10B 0.39946(9) 0.55158(11) 0.10363(13) 0.0275(5) Uani d . 1 1 B 1
C C13B 0.34851(10) 0.46423(11) 0.15607(15) 0.0336(6) Uani d . 1 1 B 1
H H13C 0.3316 0.4614 0.2078 0.057(9) Uiso calc R 1 1 B 1
H H13D 0.3820 0.4437 0.1609 0.038(7) Uiso calc R 1 1 B 1
C C14B 0.31632(12) 0.43117(13) 0.09542(18) 0.0484(7) Uani d . 1 1 B 1
H H14B 0.2819 0.4507 0.0928 0.058 Uiso calc R 1 1 B 1
C C15B 0.30975(13) 0.36567(14) 0.1228(2) 0.0647(10) Uani d . 1 1 B 1
H H15D 0.2870 0.3442 0.0859 0.078 Uiso calc R 1 1 B 1
H H15E 0.2949 0.3652 0.1755 0.078 Uiso calc R 1 1 B 1
H H15F 0.3431 0.3456 0.1244 0.078 Uiso calc R 1 1 B 1
C C16B 0.33887(14) 0.43268(15) 0.01548(19) 0.0617(9) Uani d . 1 1 B 1
H H16D 0.3449 0.4748 0.0000 0.074 Uiso calc R 1 1 B 1
H H16E 0.3152 0.4137 -0.0223 0.074 Uiso calc R 1 1 B 1
H H16F 0.3713 0.4106 0.0160 0.074 Uiso calc R 1 1 B 1
C C17B 0.31320(10) 0.56925(12) 0.14730(16) 0.0362(6) Uani d . 1 1 B 1
H H17C 0.2817 0.5446 0.1491 0.043 Uiso calc R 1 1 B 1
H H17D 0.3106 0.5957 0.1003 0.043 Uiso calc R 1 1 B 1
C C18B 0.31535(11) 0.60941(13) 0.22088(16) 0.0425(7) Uani d . 1 1 B 1
H H18B 0.3454 0.6372 0.2166 0.051 Uiso calc R 1 1 B 1
C C19B 0.32103(13) 0.57310(15) 0.29629(17) 0.0542(8) Uani d . 1 1 B 1
H H19D 0.3229 0.6007 0.3414 0.065 Uiso calc R 1 1 B 1
H H19E 0.3524 0.5489 0.2943 0.065 Uiso calc R 1 1 B 1
H H19F 0.2915 0.5462 0.3019 0.065 Uiso calc R 1 1 B 1
C C20B 0.26669(12) 0.64766(15) 0.2222(2) 0.0581(8) Uani d . 1 1 B 1
H H20D 0.2369 0.6211 0.2279 0.070 Uiso calc R 1 1 B 1
H H20E 0.2635 0.6704 0.1728 0.070 Uiso calc R 1 1 B 1
H H20F 0.2684 0.6759 0.2667 0.070 Uiso calc R 1 1 B 1
C C21B 0.52336(9) 0.60184(10) 0.09378(13) 0.0267(5) Uani d . 1 1 B 1
H H21C 0.5284 0.5981 0.0362 0.032 Uiso calc R 1 1 B 1
H H21D 0.4953 0.6311 0.1022 0.032 Uiso calc R 1 1 B 1
C C22B 0.57236(9) 0.62703(10) 0.13147(14) 0.0301(5) Uani d . 1 1 B 1
H H22C 0.5676 0.6315 0.1890 0.036 Uiso calc R 1 1 B 1
H H22D 0.6008 0.5982 0.1231 0.036 Uiso calc R 1 1 B 1
C C23B 0.58611(10) 0.68828(11) 0.09612(15) 0.0323(6) Uani d . 1 1 B 1
H H23C 0.5923 0.6829 0.0391 0.039 Uiso calc R 1 1 B 1
H H23D 0.5565 0.7158 0.1016 0.039 Uiso calc R 1 1 B 1
C C24B 0.63263(11) 0.71789(12) 0.13350(16) 0.0399(6) Uani d . 1 1 B 1
H H24C 0.6633 0.6935 0.1216 0.048 Uiso calc R 1 1 B 1
H H24D 0.6286 0.7186 0.1914 0.048 Uiso calc R 1 1 B 1
C C25B 0.64055(11) 0.78268(12) 0.10373(16) 0.0416(7) Uani d . 1 1 B 1
H H25C 0.6534 0.7809 0.0491 0.050 Uiso calc R 1 1 B 1
H H25D 0.6071 0.8035 0.1022 0.050 Uiso calc R 1 1 B 1
C C26B 0.67734(13) 0.81975(13) 0.15320(18) 0.0534(8) Uani d . 1 1 B 1
H H26C 0.7110 0.7993 0.1540 0.064 Uiso calc R 1 1 B 1
H H26D 0.6648 0.8210 0.2080 0.064 Uiso calc R 1 1 B 1
C C27B 0.68431(12) 0.88457(14) 0.12384(19) 0.0537(8) Uiso d . 1 1 B 1
H H27C 0.7090 0.9055 0.1591 0.064 Uiso calc R 1 1 B 1
H H27D 0.6994 0.8832 0.0706 0.064 Uiso calc R 1 1 B 1
C C28B 0.63552(12) 0.92151(15) 0.11984(19) 0.0573(8) Uiso d . 1 1 B 1
H H28D 0.6121 0.9036 0.0809 0.069 Uiso calc R 1 1 B 1
H H28E 0.6436 0.9631 0.1043 0.069 Uiso calc R 1 1 B 1
H H28F 0.6194 0.9217 0.1717 0.069 Uiso calc R 1 1 B 1
P P1C 0.48393(2) 0.31171(3) 0.14073(4) 0.02857(15) Uani d . 1 1 C 1
O O2C 0.44377(6) 0.35912(7) 0.13383(10) 0.0357(4) Uani d . 1 1 C 1
O O11C 0.58035(7) 0.23781(7) 0.08795(10) 0.0349(4) Uani d . 1 1 C 1
N N12C 0.63308(8) 0.31775(9) 0.10350(11) 0.0305(5) Uani d . 1 1 C 1
C C3C 0.50522(9) 0.30133(10) 0.24182(14) 0.0289(5) Uani d . 1 1 C 1
C C4C 0.48844(10) 0.34266(11) 0.29777(15) 0.0358(6) Uani d . 1 1 C 1
H H4C 0.4658 0.3743 0.2827 0.043 Uiso calc R 1 1 C 1
C C5C 0.50478(11) 0.33764(13) 0.37570(16) 0.0428(7) Uani d . 1 1 C 1
H H5C 0.4931 0.3659 0.4137 0.051 Uiso calc R 1 1 C 1
C C6C 0.53789(11) 0.29179(12) 0.39841(15) 0.0405(7) Uani d . 1 1 C 1
H H6C 0.5494 0.2890 0.4516 0.049 Uiso calc R 1 1 C 1
C C7C 0.55427(10) 0.24977(12) 0.34312(15) 0.0374(6) Uani d . 1 1 C 1
H H7C 0.5765 0.2178 0.3586 0.045 Uiso calc R 1 1 C 1
C C8C 0.53805(10) 0.25472(11) 0.26523(14) 0.0331(6) Uani d . 1 1 C 1
H H8C 0.5494 0.2261 0.2275 0.040 Uiso calc R 1 1 C 1
C C9C 0.53970(9) 0.33385(11) 0.08537(14) 0.0303(5) Uani d . 1 1 C 1
H H9C1 0.5298 0.3359 0.0289 0.036 Uiso calc R 1 1 C 1
H H9C2 0.5496 0.3752 0.1020 0.036 Uiso calc R 1 1 C 1
C C10C 0.58629(9) 0.29334(11) 0.09318(13) 0.0279(5) Uani d . 1 1 C 1
C C13C 0.64498(10) 0.38276(11) 0.10708(15) 0.0335(6) Uani d . 1 1 C 1
H H13E 0.6129 0.4060 0.1002 0.040 Uiso calc R 1 1 C 1
H H13F 0.6676 0.3931 0.0627 0.040 Uiso calc R 1 1 C 1
C C14C 0.67081(10) 0.40213(12) 0.18392(15) 0.0374(6) Uani d . 1 1 C 1
H H14C 0.7055 0.3833 0.1861 0.045 Uiso calc R 1 1 C 1
C C15C 0.67757(12) 0.47057(12) 0.18362(17) 0.0473(7) Uani d . 1 1 C 1
H H15G 0.6439 0.4901 0.1819 0.057 Uiso calc R 1 1 C 1
H H15H 0.6971 0.4826 0.1373 0.057 Uiso calc R 1 1 C 1
H H15I 0.6960 0.4831 0.2315 0.057 Uiso calc R 1 1 C 1
C C16C 0.64203(13) 0.38139(15) 0.25495(17) 0.0561(8) Uani d . 1 1 C 1
H H16G 0.6072 0.3978 0.2529 0.067 Uiso calc R 1 1 C 1
H H16H 0.6595 0.3958 0.3028 0.067 Uiso calc R 1 1 C 1
H H16I 0.6406 0.3371 0.2555 0.067 Uiso calc R 1 1 C 1
C C17C 0.67684(10) 0.27641(11) 0.10617(15) 0.0347(6) Uani d . 1 1 C 1
H H17E 0.6644 0.2351 0.1182 0.042 Uiso calc R 1 1 C 1
H H17F 0.7001 0.2889 0.1496 0.042 Uiso calc R 1 1 C 1
C C18C 0.70634(11) 0.27449(15) 0.03107(19) 0.0533(8) Uani d . 1 1 C 1
H H18C 0.7224 0.3151 0.0238 0.064 Uiso calc R 1 1 C 1
C C19C 0.74963(13) 0.22836(18) 0.0419(2) 0.0687(10) Uani d . 1 1 C 1
H H19G 0.7351 0.1876 0.0460 0.082 Uiso calc R 1 1 C 1
H H19H 0.7690 0.2378 0.0901 0.082 Uiso calc R 1 1 C 1
H H19I 0.7724 0.2302 -0.0034 0.082 Uiso calc R 1 1 C 1
C C20C 0.67531(13) 0.26156(16) -0.03997(18) 0.0617(9) Uani d . 1 1 C 1
H H20G 0.6582 0.2224 -0.0339 0.074 Uiso calc R 1 1 C 1
H H20H 0.6975 0.2603 -0.0861 0.074 Uiso calc R 1 1 C 1
H H20I 0.6496 0.2934 -0.0472 0.074 Uiso calc R 1 1 C 1
C C21C 0.46282(10) 0.23899(11) 0.10529(14) 0.0314(6) Uani d . 1 1 C 1
H H21E 0.4529 0.2427 0.0490 0.038 Uiso calc R 1 1 C 1
H H21F 0.4917 0.2101 0.1089 0.038 Uiso calc R 1 1 C 1
C C22C 0.41774(10) 0.21348(11) 0.15081(15) 0.0343(6) Uani d . 1 1 C 1
H H22E 0.4289 0.2052 0.2057 0.041 Uiso calc R 1 1 C 1
H H22F 0.3904 0.2444 0.1526 0.041 Uiso calc R 1 1 C 1
C C23C 0.39600(10) 0.15571(11) 0.11521(15) 0.0339(6) Uani d . 1 1 C 1
H H23E 0.4238 0.1255 0.1110 0.041 Uiso calc R 1 1 C 1
H H23F 0.3833 0.1645 0.0612 0.041 Uiso calc R 1 1 C 1
C C24C 0.35265(10) 0.12820(11) 0.16242(15) 0.0353(6) Uani d . 1 1 C 1
H H24E 0.3289 0.1609 0.1779 0.042 Uiso calc R 1 1 C 1
H H24F 0.3671 0.1104 0.2114 0.042 Uiso calc R 1 1 C 1
C C25C 0.32236(10) 0.07946(11) 0.11835(15) 0.0362(6) Uani d . 1 1 C 1
H H25E 0.2945 0.0651 0.1527 0.043 Uiso calc R 1 1 C 1
H H25F 0.3063 0.0980 0.0711 0.043 Uiso calc R 1 1 C 1
C C26C 0.35367(10) 0.02525(11) 0.09268(15) 0.0340(6) Uani d . 1 1 C 1
H H26E 0.3803 0.0391 0.0559 0.041 Uiso calc R 1 1 C 1
H H26F 0.3712 0.0078 0.1395 0.041 Uiso calc R 1 1 C 1
C C27C 0.32204(10) -0.02377(12) 0.05281(16) 0.0398(6) Uiso d . 1 1 C 1
H H27E 0.3025 -0.0056 0.0084 0.048 Uiso calc R 1 1 C 1
H H27F 0.2971 -0.0399 0.0910 0.048 Uiso calc R 1 1 C 1
C C28C 0.35400(12) -0.07582(13) 0.02177(18) 0.0495(7) Uiso d . 1 1 C 1
H H28G 0.3770 -0.0608 -0.0190 0.059 Uiso calc R 1 1 C 1
H H28H 0.3314 -0.1069 -0.0008 0.059 Uiso calc R 1 1 C 1
H H28I 0.3742 -0.0934 0.0651 0.059 Uiso calc R 1 1 C 1
P P1D -0.0132(2) 0.3322(2) 0.1553(2) 0.0261(4) Uani d PD 0.588(3) 1 D 1
O O2D -0.0483(3) 0.3850(2) 0.1491(4) 0.0272(11) Uani d PD 0.588(3) 1 D 1
O O11D 0.0778(7) 0.2446(5) 0.0928(13) 0.028(3) Uani d PD 0.588(3) 1 D 1
N N12D 0.1349(4) 0.3187(8) 0.1196(16) 0.0264(5) Uani d PDU 0.588(3) 1 D 1
C C3D 0.0067(2) 0.3186(2) 0.25637(19) 0.0302(8) Uani d PGD 0.588(3) 1 D 1
C C4D 0.0390(2) 0.2705(2) 0.2779(2) 0.0302(8) Uani d PGD 0.588(3) 1 D 1
H H4D 0.0514 0.2437 0.2388 0.036 Uiso calc PR 0.588(3) 1 D 1
C C5D 0.05270(15) 0.26211(17) 0.3567(3) 0.0302(8) Uani d PGD 0.588(3) 1 D 1
H H5D 0.0749 0.2298 0.3711 0.036 Uiso calc PR 0.588(3) 1 D 1
C C6D 0.03407(13) 0.30070(17) 0.4146(2) 0.0302(8) Uani d PGD 0.588(3) 1 D 1
H H6D 0.0477 0.2991 0.4667 0.036 Uiso calc PR 0.588(3) 1 D 1
C C7D -0.00539(13) 0.34242(15) 0.3951(2) 0.0302(8) Uani d PGD 0.588(3) 1 D 1
H H7D -0.0262 0.3598 0.4346 0.036 Uiso calc PR 0.588(3) 1 D 1
C C8D -0.01251(14) 0.35727(15) 0.3137(2) 0.0302(8) Uani d PGD 0.588(3) 1 D 1
H H8D -0.0301 0.3932 0.2988 0.036 Uiso calc PR 0.588(3) 1 D 1
C C9D 0.0440(3) 0.3445(5) 0.0978(4) 0.0265(6) Uani d PD 0.588(3) 1 D 1
H H9D1 0.0340 0.3451 0.0413 0.032 Uiso calc PR 0.588(3) 1 D 1
H H9D2 0.0577 0.3851 0.1110 0.032 Uiso calc PR 0.588(3) 1 D 1
C C10D 0.0866(4) 0.2986(5) 0.1088(13) 0.0254(9) Uani d PD 0.588(3) 1 D 1
C C13D 0.1491(5) 0.3824(9) 0.1321(10) 0.0275(7) Uani d PDU 0.588(3) 1 D 1
H H13G 0.1278 0.4079 0.0967 0.033 Uiso calc PR 0.588(3) 1 D 1
H H13H 0.1852 0.3878 0.1167 0.033 Uiso calc PR 0.588(3) 1 D 1
C C14D 0.1429(5) 0.4049(6) 0.2168(8) 0.0364(11) Uani d PD 0.588(3) 1 D 1
H H14D 0.1058 0.4020 0.2300 0.044 Uiso calc PR 0.588(3) 1 D 1
C C15D 0.1576(3) 0.4723(5) 0.2191(8) 0.0362(18) Uani d PDU 0.588(3) 1 D 1
H H15J 0.1944 0.4764 0.2101 0.043 Uiso calc PR 0.588(3) 1 D 1
H H15K 0.1492 0.4892 0.2707 0.043 Uiso calc PR 0.588(3) 1 D 1
H H15L 0.1386 0.4941 0.1778 0.043 Uiso calc PR 0.588(3) 1 D 1
C C16D 0.1724(9) 0.3678(8) 0.2773(12) 0.048(3) Uani d PDU 0.588(3) 1 D 1
H H16J 0.1598 0.3260 0.2767 0.057 Uiso calc PR 0.588(3) 1 D 1
H H16K 0.1676 0.3852 0.3298 0.057 Uiso calc PR 0.588(3) 1 D 1
H H16L 0.2088 0.3682 0.2645 0.057 Uiso calc PR 0.588(3) 1 D 1
C C17D 0.1761(6) 0.2736(10) 0.1250(10) 0.0305(9) Uani d PDU 0.588(3) 1 D 1
H H17G 0.1615 0.2349 0.1438 0.037 Uiso calc PR 0.588(3) 1 D 1
H H17H 0.2015 0.2873 0.1649 0.037 Uiso calc PR 0.588(3) 1 D 1
C C18D 0.2034(6) 0.2622(7) 0.0476(10) 0.0307(13) Uani d PDU 0.588(3) 1 D 1
H H18D 0.2194 0.3011 0.0306 0.037 Uiso calc PR 0.588(3) 1 D 1
C C19D 0.2460(8) 0.2166(13) 0.0631(12) 0.040(3) Uani d PD 0.588(3) 1 D 1
H H19J 0.2693 0.2324 0.1038 0.048 Uiso calc PR 0.588(3) 1 D 1
H H19K 0.2650 0.2097 0.0144 0.048 Uiso calc PR 0.588(3) 1 D 1
H H19L 0.2312 0.1783 0.0810 0.048 Uiso calc PR 0.588(3) 1 D 1
C C20D 0.1675(9) 0.2410(10) -0.0183(10) 0.037(2) Uani d PDU 0.588(3) 1 D 1
H H20J 0.1491 0.2047 -0.0011 0.044 Uiso calc PR 0.588(3) 1 D 1
H H20K 0.1874 0.2315 -0.0653 0.044 Uiso calc PR 0.588(3) 1 D 1
H H20L 0.1428 0.2731 -0.0307 0.044 Uiso calc PR 0.588(3) 1 D 1
C C21D -0.0428(2) 0.2629(3) 0.1215(4) 0.0257(12) Uani d PD 0.588(3) 1 D 1
H H21G -0.0566 0.2690 0.0675 0.031 Uiso calc PR 0.588(3) 1 D 1
H H21H -0.0166 0.2306 0.1192 0.031 Uiso calc PR 0.588(3) 1 D 1
C C22D -0.0860(2) 0.2427(2) 0.1755(3) 0.0288(11) Uani d PD 0.588(3) 1 D 1
H H22G -0.0712 0.2206 0.2212 0.035 Uiso calc PR 0.588(3) 1 D 1
H H22H -0.1038 0.2789 0.1959 0.035 Uiso calc PR 0.588(3) 1 D 1
C C23D -0.12469(15) 0.20207(18) 0.1340(2) 0.0312(8) Uani d PD 0.588(3) 1 D 1
H H23G -0.1369 0.2229 0.0857 0.037 Uiso calc PR 0.588(3) 1 D 1
H H23H -0.1545 0.1968 0.1688 0.037 Uiso calc PR 0.588(3) 1 D 1
C C24D -0.10496(16) 0.13974(19) 0.1111(3) 0.0322(8) Uani d PD 0.588(3) 1 D 1
H H24G -0.0873 0.1212 0.1571 0.039 Uiso calc PR 0.588(3) 1 D 1
H H24H -0.0798 0.1441 0.0684 0.039 Uiso calc PR 0.588(3) 1 D 1
C C25D -0.14814(18) 0.09821(19) 0.0835(3) 0.0353(10) Uani d PD 0.588(3) 1 D 1
H H25G -0.1724 0.0933 0.1273 0.042 Uiso calc PR 0.588(3) 1 D 1
H H25H -0.1667 0.1185 0.0397 0.042 Uiso calc PR 0.588(3) 1 D 1
C C26D -0.1322(3) 0.0359(4) 0.0559(9) 0.0372(18) Uani d PD 0.588(3) 1 D 1
H H26G -0.1120 0.0161 0.0983 0.045 Uiso calc PR 0.588(3) 1 D 1
H H26H -0.1098 0.0403 0.0096 0.045 Uiso calc PR 0.588(3) 1 D 1
C C27D -0.1772(4) -0.0046(11) 0.034(3) 0.0427(7) Uani d PD 0.588(3) 1 D 1
H H27G -0.1970 -0.0135 0.0817 0.051 Uiso calc PR 0.588(3) 1 D 1
H H27H -0.1999 0.0175 -0.0034 0.051 Uiso calc PR 0.588(3) 1 D 1
C C28D -0.1614(4) -0.0640(6) -0.0041(14) 0.054(3) Uani d PD 0.588(3) 1 D 1
H H28J -0.1420 -0.0557 -0.0519 0.065 Uiso calc PR 0.588(3) 1 D 1
H H28K -0.1920 -0.0875 -0.0178 0.065 Uiso calc PR 0.588(3) 1 D 1
H H28L -0.1401 -0.0871 0.0330 0.065 Uiso calc PR 0.588(3) 1 D 1
P P1E -0.0150(3) 0.3228(3) 0.1529(3) 0.0261(4) Uani d PD 0.412(3) 1 D 2
O O2E -0.0548(4) 0.3703(4) 0.1425(7) 0.0272(11) Uani d PD 0.412(3) 1 D 2
O O11E 0.0751(10) 0.2442(7) 0.107(2) 0.028(3) Uani d PD 0.412(3) 1 D 2
N N12E 0.1344(6) 0.3177(11) 0.121(2) 0.0264(5) Uani d PDU 0.412(3) 1 D 2
C C3E 0.0011(3) 0.3118(3) 0.2561(3) 0.0326(12) Uani d PGD 0.412(3) 1 D 2
C C4E 0.0334(3) 0.2651(3) 0.2820(4) 0.0326(12) Uani d PGD 0.412(3) 1 D 2
H H4E 0.0486 0.2386 0.2449 0.039 Uiso calc PR 0.412(3) 1 D 2
C C5E 0.0434(2) 0.2573(3) 0.3625(4) 0.0326(12) Uani d PGD 0.412(3) 1 D 2
H H5E 0.0639 0.2245 0.3803 0.039 Uiso calc PR 0.412(3) 1 D 2
C C6E 0.02312(18) 0.2980(3) 0.4167(3) 0.0326(12) Uani d PGD 0.412(3) 1 D 2
H H6E 0.0241 0.2892 0.4715 0.039 Uiso calc PR 0.412(3) 1 D 2
C C7E 0.00095(19) 0.3530(2) 0.3890(3) 0.0326(12) Uani d PGD 0.412(3) 1 D 2
H H7E 0.0001 0.3885 0.4205 0.039 Uiso calc PR 0.412(3) 1 D 2
C C8E -0.0201(2) 0.3516(2) 0.3105(3) 0.0326(12) Uani d PGD 0.412(3) 1 D 2
H H8E -0.0478 0.3772 0.2960 0.039 Uiso calc PR 0.412(3) 1 D 2
C C9E 0.0434(4) 0.3452(7) 0.1035(6) 0.0265(6) Uani d PD 0.412(3) 1 D 2
H H9E1 0.0348 0.3548 0.0479 0.032 Uiso calc PR 0.412(3) 1 D 2
H H9E2 0.0563 0.3828 0.1284 0.032 Uiso calc PR 0.412(3) 1 D 2
C C10E 0.0863(5) 0.2990(7) 0.1044(19) 0.0254(9) Uani d PD 0.412(3) 1 D 2
C C13E 0.1499(7) 0.3815(12) 0.1271(15) 0.0275(7) Uani d PDU 0.412(3) 1 D 2
H H13I 0.1293 0.4056 0.0893 0.033 Uiso calc PR 0.412(3) 1 D 2
H H13J 0.1861 0.3850 0.1116 0.033 Uiso calc PR 0.412(3) 1 D 2
C C14E 0.1439(7) 0.4090(9) 0.2095(12) 0.0364(11) Uani d PD 0.412(3) 1 D 2
H H14E 0.1067 0.4165 0.2177 0.044 Uiso calc PR 0.412(3) 1 D 2
C C15E 0.1711(6) 0.4707(9) 0.2103(13) 0.0362(18) Uani d PDU 0.412(3) 1 D 2
H H15M 0.2068 0.4654 0.1951 0.043 Uiso calc PR 0.412(3) 1 D 2
H H15N 0.1697 0.4880 0.2633 0.043 Uiso calc PR 0.412(3) 1 D 2
H H15O 0.1540 0.4980 0.1729 0.043 Uiso calc PR 0.412(3) 1 D 2
C C16E 0.1626(14) 0.3678(12) 0.2755(17) 0.048(3) Uani d PDU 0.412(3) 1 D 2
H H16M 0.1470 0.3277 0.2694 0.057 Uiso calc PR 0.412(3) 1 D 2
H H16N 0.1529 0.3851 0.3264 0.057 Uiso calc PR 0.412(3) 1 D 2
H H16O 0.1998 0.3641 0.2733 0.057 Uiso calc PR 0.412(3) 1 D 2
C C17E 0.1756(8) 0.2724(15) 0.1187(14) 0.0305(9) Uani d PDU 0.412(3) 1 D 2
H H17I 0.1612 0.2325 0.1330 0.037 Uiso calc PR 0.412(3) 1 D 2
H H17J 0.2016 0.2830 0.1591 0.037 Uiso calc PR 0.412(3) 1 D 2
C C18E 0.2016(8) 0.2668(11) 0.0392(15) 0.0307(13) Uani d PDU 0.412(3) 1 D 2
H H18E 0.2167 0.3071 0.0259 0.037 Uiso calc PR 0.412(3) 1 D 2
C C19E 0.2453(12) 0.222(2) 0.0478(18) 0.040(3) Uani d PD 0.412(3) 1 D 2
H H19M 0.2693 0.2357 0.0885 0.048 Uiso calc PR 0.412(3) 1 D 2
H H19N 0.2630 0.2179 -0.0025 0.048 Uiso calc PR 0.412(3) 1 D 2
H H19O 0.2315 0.1820 0.0629 0.048 Uiso calc PR 0.412(3) 1 D 2
C C20E 0.1649(13) 0.2491(16) -0.0273(14) 0.037(2) Uani d PDU 0.412(3) 1 D 2
H H20M 0.1500 0.2093 -0.0160 0.044 Uiso calc PR 0.412(3) 1 D 2
H H20N 0.1834 0.2472 -0.0771 0.044 Uiso calc PR 0.412(3) 1 D 2
H H20O 0.1375 0.2792 -0.0316 0.044 Uiso calc PR 0.412(3) 1 D 2
C C21E -0.0339(3) 0.2503(4) 0.1138(5) 0.0257(12) Uani d PD 0.412(3) 1 D 2
H H21I -0.0390 0.2541 0.0561 0.031 Uiso calc PR 0.412(3) 1 D 2
H H21J -0.0058 0.2211 0.1230 0.031 Uiso calc PR 0.412(3) 1 D 2
C C22E -0.0827(3) 0.2248(3) 0.1494(4) 0.0288(11) Uani d PD 0.412(3) 1 D 2
H H22I -0.0757 0.2137 0.2050 0.035 Uiso calc PR 0.412(3) 1 D 2
H H22J -0.1092 0.2569 0.1490 0.035 Uiso calc PR 0.412(3) 1 D 2
C C23E -0.1036(2) 0.1696(3) 0.1061(4) 0.0312(8) Uani d PD 0.412(3) 1 D 2
H H23I -0.1157 0.1822 0.0531 0.037 Uiso calc PR 0.412(3) 1 D 2
H H23J -0.0755 0.1402 0.0991 0.037 Uiso calc PR 0.412(3) 1 D 2
C C24E -0.1474(2) 0.1383(2) 0.1481(3) 0.0322(8) Uani d PD 0.412(3) 1 D 2
H H24I -0.1335 0.1177 0.1956 0.039 Uiso calc PR 0.412(3) 1 D 2
H H24J -0.1718 0.1694 0.1660 0.039 Uiso calc PR 0.412(3) 1 D 2
C C25E -0.1762(3) 0.0921(3) 0.0983(4) 0.0353(10) Uani d PD 0.412(3) 1 D 2
H H25I -0.2046 0.0756 0.1299 0.042 Uiso calc PR 0.412(3) 1 D 2
H H25J -0.1916 0.1132 0.0523 0.042 Uiso calc PR 0.412(3) 1 D 2
C C26E -0.1447(4) 0.0395(6) 0.0683(14) 0.0372(18) Uani d PD 0.412(3) 1 D 2
H H26I -0.1250 0.0220 0.1129 0.045 Uiso calc PR 0.412(3) 1 D 2
H H26J -0.1199 0.0549 0.0294 0.045 Uiso calc PR 0.412(3) 1 D 2
C C27E -0.1767(5) -0.0102(15) 0.030(4) 0.0427(7) Uani d PD 0.412(3) 1 D 2
H H27I -0.2013 -0.0257 0.0691 0.051 Uiso calc PR 0.412(3) 1 D 2
H H27J -0.1966 0.0074 -0.0143 0.051 Uiso calc PR 0.412(3) 1 D 2
C C28E -0.1452(7) -0.0627(8) -0.001(2) 0.054(3) Uani d PD 0.412(3) 1 D 2
H H28M -0.1241 -0.0489 -0.0444 0.065 Uiso calc PR 0.412(3) 1 D 2
H H28N -0.1681 -0.0950 -0.0190 0.065 Uiso calc PR 0.412(3) 1 D 2
H H28O -0.1231 -0.0782 0.0418 0.065 Uiso calc PR 0.412(3) 1 D 2

loop_
_atom_site_aniso_label
_atom_site_aniso_U_11
_atom_site_aniso_U_22
_atom_site_aniso_U_33
_atom_site_aniso_U_12
_atom_site_aniso_U_13
_atom_site_aniso_U_23
P1A 0.0258(3) 0.0229(3) 0.0247(3) 0.0009(2) -0.0012(2) -0.0019(2)
O2A 0.0275(9) 0.0260(8) 0.0336(9) 0.0040(7) -0.0010(7) -0.0040(7)
O11A 0.0327(10) 0.0265(9) 0.0330(9) 0.0028(7) 0.0011(7) 0.0011(7)
N12A 0.0271(11) 0.0258(10) 0.0305(10) 0.0028(8) 0.0001(8) -0.0015(8)
C3A 0.0258(13) 0.0257(12) 0.0281(12) -0.0029(10) -0.0018(10) -0.0031(10)
C4A 0.0407(15) 0.0318(13) 0.0307(13) 0.0040(12) -0.0030(11) -0.0026(11)
C5A 0.0459(16) 0.0373(15) 0.0326(14) 0.0029(12) 0.0011(12) -0.0095(11)
C6A 0.0502(17) 0.0444(16) 0.0264(13) -0.0103(13) 0.0013(12) -0.0047(12)
C7A 0.0598(19) 0.0385(15) 0.0324(14) 0.0010(14) -0.0022(13) 0.0058(12)
C8A 0.0443(16) 0.0297(13) 0.0312(13) 0.0022(12) -0.0006(11) 0.0015(10)
C9A 0.0260(12) 0.0246(12) 0.0244(12) 0.0003(10) 0.0011(10) -0.0024(9)
C10A 0.0284(13) 0.0285(13) 0.0199(11) 0.0001(10) -0.0016(9) -0.0032(9)
C13A 0.0271(13) 0.0342(14) 0.0378(14) 0.0051(11) 0.0008(11) 0.0004(11)
C14A 0.0363(15) 0.0356(14) 0.0408(15) 0.0067(12) 0.0069(12) -0.0028(11)
C15A 0.0517(18) 0.0506(17) 0.0370(15) 0.0082(14) 0.0067(13) -0.0057(13)
C16A 0.0494(18) 0.0503(18) 0.0552(18) 0.0203(15) 0.0129(15) -0.0001(14)
C17A 0.0275(13) 0.0295(13) 0.0309(13) -0.0012(10) 0.0018(10) -0.0006(10)
C18A 0.0293(14) 0.0383(14) 0.0386(14) -0.0045(11) -0.0007(11) -0.0068(11)
C19A 0.0409(17) 0.0383(16) 0.0649(19) -0.0053(13) -0.0072(14) -0.0110(14)
C20A 0.0462(17) 0.0553(18) 0.0401(15) -0.0056(14) -0.0079(13) -0.0055(13)
C21A 0.0272(13) 0.0268(12) 0.0267(12) 0.0023(10) -0.0013(10) -0.0007(9)
C22A 0.0287(13) 0.0256(12) 0.0303(12) 0.0012(10) -0.0022(10) 0.0001(10)
C23A 0.0306(14) 0.0297(13) 0.0344(13) -0.0005(11) -0.0009(11) 0.0039(10)
C24A 0.0302(14) 0.0300(13) 0.0340(13) -0.0012(11) 0.0001(11) 0.0003(10)
C25A 0.0360(15) 0.0316(14) 0.0391(14) -0.0026(11) 0.0042(12) -0.0003(11)
C26A 0.0516(18) 0.0434(16) 0.0420(15) -0.0174(14) -0.0036(13) 0.0011(13)
P1B 0.0280(3) 0.0217(3) 0.0259(3) 0.0019(2) -0.0002(2) -0.0004(2)
O2B 0.0300(9) 0.0249(8) 0.0387(9) 0.0043(7) 0.0032(7) -0.0015(7)
O11B 0.0348(10) 0.0281(9) 0.0334(9) 0.0028(7) -0.0039(7) 0.0000(7)
N12B 0.0270(11) 0.0298(11) 0.0363(11) 0.0023(9) -0.0039(9) -0.0010(9)
C3B 0.0245(12) 0.0252(12) 0.0289(12) -0.0035(10) -0.0002(10) 0.0014(10)
C4B 0.0342(14) 0.0306(13) 0.0360(14) 0.0007(11) -0.0002(11) 0.0081(11)
C5B 0.0473(17) 0.0472(16) 0.0332(14) -0.0002(14) -0.0071(12) 0.0153(12)
C6B 0.0443(16) 0.0474(16) 0.0250(13) -0.0105(13) -0.0003(11) 0.0020(12)
C7B 0.0413(15) 0.0347(14) 0.0308(13) -0.0035(12) 0.0012(11) -0.0050(11)
C8B 0.0351(14) 0.0289(13) 0.0274(12) 0.0009(11) -0.0041(11) -0.0006(10)
C9B 0.0289(13) 0.0267(12) 0.0256(12) -0.0011(10) -0.0002(10) -0.0030(9)
C10B 0.0302(13) 0.0291(13) 0.0231(12) 0.0002(10) -0.0056(10) -0.0028(10)
C13B 0.0297(14) 0.0337(14) 0.0374(14) -0.0003(11) -0.0033(11) 0.0040(11)
C14B 0.0489(18) 0.0399(16) 0.0562(18) -0.0067(13) -0.0136(14) 0.0017(13)
C15B 0.060(2) 0.0466(19) 0.087(3) -0.0192(16) -0.0245(19) 0.0122(17)
C16B 0.075(2) 0.055(2) 0.0545(19) -0.0099(17) -0.0059(17) -0.0169(16)
C17B 0.0263(13) 0.0384(15) 0.0438(15) 0.0070(11) -0.0033(11) 0.0003(12)
C18B 0.0368(16) 0.0461(16) 0.0445(16) 0.0100(13) -0.0008(12) -0.0039(13)
C19B 0.058(2) 0.064(2) 0.0412(16) 0.0154(16) 0.0020(14) -0.0033(14)
C20B 0.0512(19) 0.062(2) 0.061(2) 0.0220(16) 0.0067(16) -0.0052(16)
C21B 0.0314(13) 0.0238(12) 0.0250(12) 0.0027(10) 0.0000(10) 0.0026(9)
C22B 0.0308(14) 0.0278(13) 0.0315(13) -0.0008(10) -0.0017(11) 0.0031(10)
C23B 0.0339(14) 0.0277(13) 0.0355(13) 0.0010(11) 0.0017(11) 0.0023(10)
C24B 0.0427(16) 0.0386(15) 0.0382(15) -0.0105(12) -0.0021(12) 0.0069(12)
C25B 0.0485(17) 0.0381(15) 0.0383(15) -0.0106(13) 0.0028(13) 0.0057(12)
C26B 0.066(2) 0.0454(17) 0.0491(17) -0.0166(15) -0.0059(15) 0.0053(14)
P1C 0.0314(4) 0.0241(3) 0.0302(3) 0.0007(3) 0.0001(3) 0.0031(2)
O2C 0.0329(10) 0.0280(9) 0.0461(10) 0.0044(7) 0.0006(8) 0.0039(8)
O11C 0.0393(10) 0.0246(9) 0.0411(10) 0.0008(7) 0.0065(8) 0.0014(7)
N12C 0.0343(12) 0.0254(10) 0.0318(11) 0.0037(9) -0.0069(9) -0.0014(8)
C3C 0.0305(13) 0.0253(12) 0.0309(13) -0.0038(10) 0.0032(10) 0.0023(10)
C4C 0.0399(15) 0.0311(14) 0.0366(14) -0.0015(12) 0.0048(12) -0.0032(11)
C5C 0.0513(18) 0.0418(16) 0.0354(15) -0.0061(14) 0.0059(13) -0.0087(12)
C6C 0.0498(17) 0.0426(16) 0.0291(13) -0.0153(13) -0.0011(12) 0.0011(11)
C7C 0.0415(16) 0.0334(14) 0.0373(14) -0.0040(12) -0.0036(12) 0.0067(11)
C8C 0.0408(15) 0.0273(13) 0.0311(13) -0.0022(11) 0.0018(11) 0.0023(10)
C9C 0.0355(14) 0.0265(12) 0.0288(12) 0.0025(11) 0.0006(11) 0.0050(10)
C10C 0.0350(14) 0.0288(13) 0.0200(11) 0.0024(11) 0.0037(10) 0.0021(9)
C13C 0.0402(15) 0.0248(13) 0.0355(14) 0.0032(11) -0.0050(11) -0.0035(10)
C14C 0.0403(15) 0.0360(14) 0.0358(14) -0.0022(12) -0.0040(12) -0.0037(11)
C15C 0.0522(18) 0.0408(16) 0.0488(17) -0.0055(14) -0.0060(14) -0.0098(13)
C16C 0.073(2) 0.0545(19) 0.0408(17) -0.0176(17) 0.0087(15) -0.0133(14)
C17C 0.0337(14) 0.0305(13) 0.0399(14) 0.0063(11) -0.0076(12) -0.0012(11)
C18C 0.0425(18) 0.0567(19) 0.061(2) 0.0146(15) 0.0013(15) 0.0061(15)
C19C 0.0469(19) 0.091(3) 0.069(2) 0.0307(19) 0.0080(17) 0.0094(19)
C20C 0.072(2) 0.070(2) 0.0439(17) 0.0290(18) 0.0048(16) -0.0046(16)
C21C 0.0350(14) 0.0297(13) 0.0294(13) 0.0005(11) -0.0038(11) 0.0025(10)
C22C 0.0384(15) 0.0288(13) 0.0358(14) -0.0016(11) 0.0005(11) 0.0016(11)
C23C 0.0361(15) 0.0304(13) 0.0351(14) -0.0021(11) -0.0018(11) -0.0001(11)
C24C 0.0353(15) 0.0334(14) 0.0371(14) -0.0023(11) 0.0000(11) -0.0001(11)
C25C 0.0345(15) 0.0366(14) 0.0375(14) -0.0035(12) -0.0021(11) 0.0034(11)
C26C 0.0331(14) 0.0334(13) 0.0356(14) -0.0047(11) -0.0028(11) 0.0035(11)
P1D 0.0243(5) 0.0230(13) 0.0308(4) -0.0019(7) -0.0011(3) 0.0095(6)
O2D 0.020(2) 0.014(3) 0.0468(16) -0.009(2) -0.0027(12) 0.009(2)
O11D 0.0328(19) 0.0241(9) 0.026(8) -0.0047(9) 0.009(3) 0.0022(17)
N12D 0.0258(11) 0.0243(11) 0.0290(11) 0.0007(8) -0.0015(9) 0.0002(9)
C3D 0.0290(14) 0.0292(14) 0.0323(17) -0.0111(12) -0.0013(11) 0.0066(11)
C4D 0.0290(14) 0.0292(14) 0.0323(17) -0.0111(12) -0.0013(11) 0.0066(11)
C5D 0.0290(14) 0.0292(14) 0.0323(17) -0.0111(12) -0.0013(11) 0.0066(11)
C6D 0.0290(14) 0.0292(14) 0.0323(17) -0.0111(12) -0.0013(11) 0.0066(11)
C7D 0.0290(14) 0.0292(14) 0.0323(17) -0.0111(12) -0.0013(11) 0.0066(11)
C8D 0.0290(14) 0.0292(14) 0.0323(17) -0.0111(12) -0.0013(11) 0.0066(11)
C9D 0.0276(13) 0.0273(12) 0.0245(14) -0.0007(10) -0.0015(11) 0.0053(11)
C10D 0.0274(13) 0.0266(13) 0.022(2) -0.0015(10) 0.0020(11) 0.0046(11)
C13D 0.0279(13) 0.0230(12) 0.032(2) -0.0011(10) 0.0001(12) -0.0006(13)
C14D 0.0422(16) 0.034(2) 0.032(3) -0.0003(13) -0.0023(15) -0.0046(18)
C15D 0.023(5) 0.0400(17) 0.046(3) 0.000(3) 0.006(3) -0.0156(17)
C16D 0.050(9) 0.0585(19) 0.0343(17) 0.000(3) -0.009(3) -0.0041(14)
C17D 0.0290(14) 0.0266(14) 0.036(3) 0.0034(11) -0.0049(14) 0.0033(17)
C18D 0.0306(16) 0.023(2) 0.038(3) 0.0027(14) 0.0003(18) 0.002(2)
C19D 0.0341(17) 0.032(5) 0.054(7) 0.0067(17) 0.002(4) 0.005(5)
C20D 0.040(2) 0.032(5) 0.038(3) 0.003(3) 0.001(2) -0.002(3)
C21D 0.019(2) 0.025(3) 0.0329(17) 0.004(2) -0.0017(14) 0.0064(15)
C22D 0.0321(18) 0.031(3) 0.024(3) -0.006(2) 0.001(2) -0.0004(19)
C23D 0.030(2) 0.031(2) 0.032(2) -0.0058(17) -0.0021(16) 0.0001(16)
C24D 0.0311(19) 0.032(2) 0.033(2) -0.0052(18) -0.0023(15) -0.0023(16)
C25D 0.034(3) 0.0340(19) 0.038(2) -0.006(2) -0.004(2) -0.0004(16)
C26D 0.039(4) 0.0332(18) 0.039(5) 0.000(2) -0.008(4) -0.0030(14)
C27D 0.0447(17) 0.040(4) 0.043(4) -0.0077(15) -0.0010(14) -0.006(3)
C28D 0.062(8) 0.0411(18) 0.058(3) -0.012(4) -0.002(7) -0.0152(16)
P1E 0.0243(5) 0.0230(13) 0.0308(4) -0.0019(7) -0.0011(3) 0.0095(6)
O2E 0.020(2) 0.014(3) 0.0468(16) -0.009(2) -0.0027(12) 0.009(2)
O11E 0.0328(19) 0.0241(9) 0.026(8) -0.0047(9) 0.009(3) 0.0022(17)
N12E 0.0258(11) 0.0243(11) 0.0290(11) 0.0007(8) -0.0015(9) 0.0002(9)
C3E 0.025(2) 0.035(2) 0.037(3) -0.0100(17) 0.0054(16) 0.0070(17)
C4E 0.025(2) 0.035(2) 0.037(3) -0.0100(17) 0.0054(16) 0.0070(17)
C5E 0.025(2) 0.035(2) 0.037(3) -0.0100(17) 0.0054(16) 0.0070(17)
C6E 0.025(2) 0.035(2) 0.037(3) -0.0100(17) 0.0054(16) 0.0070(17)
C7E 0.025(2) 0.035(2) 0.037(3) -0.0100(17) 0.0054(16) 0.0070(17)
C8E 0.025(2) 0.035(2) 0.037(3) -0.0100(17) 0.0054(16) 0.0070(17)
C9E 0.0276(13) 0.0273(12) 0.0245(14) -0.0007(10) -0.0015(11) 0.0053(11)
C10E 0.0274(13) 0.0266(13) 0.022(2) -0.0015(10) 0.0020(11) 0.0046(11)
C13E 0.0279(13) 0.0230(12) 0.032(2) -0.0011(10) 0.0001(12) -0.0006(13)
C14E 0.0422(16) 0.034(2) 0.032(3) -0.0003(13) -0.0023(15) -0.0046(18)
C15E 0.023(5) 0.0400(17) 0.046(3) 0.000(3) 0.006(3) -0.0156(17)
C16E 0.050(9) 0.0585(19) 0.0343(17) 0.000(3) -0.009(3) -0.0041(14)
C17E 0.0290(14) 0.0266(14) 0.036(3) 0.0034(11) -0.0049(14) 0.0033(17)
C18E 0.0306(16) 0.023(2) 0.038(3) 0.0027(14) 0.0003(18) 0.002(2)
C19E 0.0341(17) 0.032(5) 0.054(7) 0.0067(17) 0.002(4) 0.005(5)
C20E 0.040(2) 0.032(5) 0.038(3) 0.003(3) 0.001(2) -0.002(3)
C21E 0.019(2) 0.025(3) 0.0329(17) 0.004(2) -0.0017(14) 0.0064(15)
C22E 0.0321(18) 0.031(3) 0.024(3) -0.006(2) 0.001(2) -0.0004(19)
C23E 0.030(2) 0.031(2) 0.032(2) -0.0058(17) -0.0021(16) 0.0001(16)
C24E 0.0311(19) 0.032(2) 0.033(2) -0.0052(18) -0.0023(15) -0.0023(16)
C25E 0.034(3) 0.0340(19) 0.038(2) -0.006(2) -0.004(2) -0.0004(16)
C26E 0.039(4) 0.0332(18) 0.039(5) 0.000(2) -0.008(4) -0.0030(14)
C27E 0.0447(17) 0.040(4) 0.043(4) -0.0077(15) -0.0010(14) -0.006(3)
C28E 0.062(8) 0.0411(18) 0.058(3) -0.012(4) -0.002(7) -0.0152(16)

loop_
_atom_type_symbol
_atom_type_description
_atom_type_scat_dispersion_real
_atom_type_scat_dispersion_imag
_atom_type_scat_source
C C 0.0181 0.0091 'International Tables Vol C Tables 4.2.6.8 and 6.1.1.4'
H H 0.0000 0.0000 'International Tables Vol C Tables 4.2.6.8 and 6.1.1.4'
N N 0.0311 0.0180 'International Tables Vol C Tables 4.2.6.8 and 6.1.1.4'
O O 0.0492 0.0322 'International Tables Vol C Tables 4.2.6.8 and 6.1.1.4'
P P 0.2955 0.4335 'International Tables Vol C Tables 4.2.6.8 and 6.1.1.4'

loop_
_geom_angle_atom_site_label_1
_geom_angle_atom_site_label_2
_geom_angle_atom_site_label_3
_geom_angle
O2A P1A C21A 112.52(10)
O2A P1A C3A 111.92(10)
C21A P1A C3A 106.61(11)
O2A P1A C9A 110.57(10)
C21A P1A C9A 108.17(11)
C3A P1A C9A 106.78(11)
C10A N12A C17A 124.72(19)
C10A N12A C13A 117.00(19)
C17A N12A C13A 118.20(19)
C8A C3A C4A 118.7(2)
C8A C3A P1A 118.37(18)
C4A C3A P1A 122.90(18)
C5A C4A C3A 120.9(2)
C5A C4A H4A 119.6
C3A C4A H4A 119.6
C6A C5A C4A 119.3(2)
C6A C5A H5A 120.3
C4A C5A H5A 120.3
C7A C6A C5A 120.5(2)
C7A C6A H6A 119.8
C5A C6A H6A 119.8
C6A C7A C8A 120.2(3)
C6A C7A H7A 119.9
C8A C7A H7A 119.9
C7A C8A C3A 120.4(2)
C7A C8A H8A 119.8
C3A C8A H8A 119.8
C10A C9A P1A 116.92(16)
C10A C9A H9A1 108.1
P1A C9A H9A1 108.1
C10A C9A H9A2 108.1
P1A C9A H9A2 108.1
H9A1 C9A H9A2 107.3
O11A C10A N12A 121.2(2)
O11A C10A C9A 120.2(2)
N12A C10A C9A 118.6(2)
N12A C13A C14A 114.9(2)
N12A C13A H13A 108.5
C14A C13A H13A 108.5
N12A C13A H13B 108.5
C14A C13A H13B 108.5
H13A C13A H13B 107.5
C15A C14A C16A 110.9(2)
C15A C14A C13A 112.2(2)
C16A C14A C13A 108.3(2)
C15A C14A H14A 108.5
C16A C14A H14A 108.5
C13A C14A H14A 108.5
N12A C17A C18A 114.8(2)
N12A C17A H17A 108.6
C18A C17A H17A 108.6
N12A C17A H17B 108.6
C18A C17A H17B 108.6
H17A C17A H17B 107.5
C20A C18A C19A 111.5(2)
C20A C18A C17A 113.4(2)
C19A C18A C17A 108.1(2)
C20A C18A H18A 107.9
C19A C18A H18A 107.9
C17A C18A H18A 107.9
C22A C21A P1A 112.98(16)
C22A C21A H21A 109.0
P1A C21A H21A 109.0
C22A C21A H21B 109.0
P1A C21A H21B 109.0
H21A C21A H21B 107.8
C23A C22A C21A 111.67(19)
C23A C22A H22A 109.3
C21A C22A H22A 109.3
C23A C22A H22B 109.3
C21A C22A H22B 109.3
H22A C22A H22B 107.9
C24A C23A C22A 114.1(2)
C24A C23A H23A 108.7
C22A C23A H23A 108.7
C24A C23A H23B 108.7
C22A C23A H23B 108.7
H23A C23A H23B 107.6
C23A C24A C25A 112.5(2)
C23A C24A H24A 109.1
C25A C24A H24A 109.1
C23A C24A H24B 109.1
C25A C24A H24B 109.1
H24A C24A H24B 107.8
C26A C25A C24A 114.2(2)
C26A C25A H25A 108.7
C24A C25A H25A 108.7
C26A C25A H25B 108.7
C24A C25A H25B 108.7
H25A C25A H25B 107.6
C25A C26A C27A 113.1(2)
C25A C26A H26A 109.0
C27A C26A H26A 109.0
C25A C26A H26B 109.0
C27A C26A H26B 109.0
H26A C26A H26B 107.8
C28A C27A C26A 114.2(3)
C28A C27A H27A 108.7
C26A C27A H27A 108.7
C28A C27A H27B 108.7
C26A C27A H27B 108.7
H27A C27A H27B 107.6
O2B P1B C21B 113.30(10)
O2B P1B C3B 111.95(10)
C21B P1B C3B 106.33(11)
O2B P1B C9B 110.78(10)
C21B P1B C9B 106.80(11)
C3B P1B C9B 107.31(11)
C10B N12B C13B 125.6(2)
C10B N12B C17B 117.3(2)
C13B N12B C17B 116.6(2)
C8B C3B C4B 119.2(2)
C8B C3B P1B 122.73(18)
C4B C3B P1B 118.06(18)
C5B C4B C3B 120.0(2)
C5B C4B H4B 120.0
C3B C4B H4B 120.0
C6B C5B C4B 120.3(2)
C6B C5B H5B 119.8
C4B C5B H5B 119.8
C5B C6B C7B 120.4(2)
C5B C6B H6B 119.8
C7B C6B H6B 119.8
C6B C7B C8B 119.4(2)
C6B C7B H7B 120.3
C8B C7B H7B 120.3
C3B C8B C7B 120.6(2)
C3B C8B H8B 119.7
C7B C8B H8B 119.7
C10B C9B P1B 116.17(16)
C10B C9B H9B1 108.2
P1B C9B H9B1 108.2
C10B C9B H9B2 108.2
P1B C9B H9B2 108.2
H9B1 C9B H9B2 107.4
O11B C10B N12B 120.8(2)
O11B C10B C9B 119.4(2)
N12B C10B C9B 119.8(2)
N12B C13B C14B 113.9(2)
N12B C13B H13C 108.8
C14B C13B H13C 108.8
N12B C13B H13D 108.8
C14B C13B H13D 108.8
H13C C13B H13D 107.7
C16B C14B C13B 112.8(2)
C16B C14B C15B 110.2(3)
C13B C14B C15B 108.3(2)
C16B C14B H14B 108.5
C13B C14B H14B 108.5
C15B C14B H14B 108.5
N12B C17B C18B 115.2(2)
N12B C17B H17C 108.5
C18B C17B H17C 108.5
N12B C17B H17D 108.5
C18B C17B H17D 108.5
H17C C17B H17D 107.5
C19B C18B C20B 110.7(2)
C19B C18B C17B 112.6(2)
C20B C18B C17B 108.0(2)
C19B C18B H18B 108.5
C20B C18B H18B 108.5
C17B C18B H18B 108.5
C22B C21B P1B 113.78(16)
C22B C21B H21C 108.8
P1B C21B H21C 108.8
C22B C21B H21D 108.8
P1B C21B H21D 108.8
H21C C21B H21D 107.7
C23B C22B C21B 111.00(19)
C23B C22B H22C 109.4
C21B C22B H22C 109.4
C23B C22B H22D 109.4
C21B C22B H22D 109.4
H22C C22B H22D 108.0
C24B C23B C22B 114.2(2)
C24B C23B H23C 108.7
C22B C23B H23C 108.7
C24B C23B H23D 108.7
C22B C23B H23D 108.7
H23C C23B H23D 107.6
C23B C24B C25B 112.1(2)
C23B C24B H24C 109.2
C25B C24B H24C 109.2
C23B C24B H24D 109.2
C25B C24B H24D 109.2
H24C C24B H24D 107.9
C26B C25B C24B 114.2(2)
C26B C25B H25C 108.7
C24B C25B H25C 108.7
C26B C25B H25D 108.7
C24B C25B H25D 108.7
H25C C25B H25D 107.6
C25B C26B C27B 113.9(3)
C25B C26B H26C 108.8
C27B C26B H26C 108.8
C25B C26B H26D 108.8
C27B C26B H26D 108.8
H26C C26B H26D 107.7
C28B C27B C26B 114.5(3)
C28B C27B H27C 108.6
C26B C27B H27C 108.6
C28B C27B H27D 108.6
C26B C27B H27D 108.6
H27C C27B H27D 107.6
O2C P1C C21C 112.86(11)
O2C P1C C9C 109.98(10)
C21C P1C C9C 108.27(11)
O2C P1C C3C 111.90(11)
C21C P1C C3C 107.04(11)
C9C P1C C3C 106.52(11)
C10C N12C C17C 117.6(2)
C10C N12C C13C 126.0(2)
C17C N12C C13C 116.3(2)
C4C C3C C8C 119.2(2)
C4C C3C P1C 117.82(19)
C8C C3C P1C 122.99(18)
C5C C4C C3C 120.1(2)
C5C C4C H4C 120.0
C3C C4C H4C 120.0
C6C C5C C4C 120.5(2)
C6C C5C H5C 119.7
C4C C5C H5C 119.7
C5C C6C C7C 119.8(2)
C5C C6C H6C 120.1
C7C C6C H6C 120.1
C8C C7C C6C 119.8(2)
C8C C7C H7C 120.1
C6C C7C H7C 120.1
C7C C8C C3C 120.7(2)
C7C C8C H8C 119.7
C3C C8C H8C 119.7
C10C C9C P1C 116.54(16)
C10C C9C H9C1 108.2
P1C C9C H9C1 108.2
C10C C9C H9C2 108.2
P1C C9C H9C2 108.2
H9C1 C9C H9C2 107.3
O11C C10C N12C 121.2(2)
O11C C10C C9C 118.5(2)
N12C C10C C9C 120.2(2)
N12C C13C C14C 113.7(2)
N12C C13C H13E 108.8
C14C C13C H13E 108.8
N12C C13C H13F 108.8
C14C C13C H13F 108.8
H13E C13C H13F 107.7
C16C C14C C15C 111.4(2)
C16C C14C C13C 112.3(2)
C15C C14C C13C 109.1(2)
C16C C14C H14C 107.9
C15C C14C H14C 107.9
C13C C14C H14C 107.9
N12C C17C C18C 113.7(2)
N12C C17C H17E 108.8
C18C C17C H17E 108.8
N12C C17C H17F 108.8
C18C C17C H17F 108.8
H17E C17C H17F 107.7
C20C C18C C17C 114.7(3)
C20C C18C C19C 111.6(3)
C17C C18C C19C 107.7(2)
C20C C18C H18C 107.5
C17C C18C H18C 107.5
C19C C18C H18C 107.5
C22C C21C P1C 113.37(17)
C22C C21C H21E 108.9
P1C C21C H21E 108.9
C22C C21C H21F 108.9
P1C C21C H21F 108.9
H21E C21C H21F 107.7
C23C C22C C21C 113.4(2)
C23C C22C H22E 108.9
C21C C22C H22E 108.9
C23C C22C H22F 108.9
C21C C22C H22F 108.9
H22E C22C H22F 107.7
C22C C23C C24C 113.8(2)
C22C C23C H23E 108.8
C24C C23C H23E 108.8
C22C C23C H23F 108.8
C24C C23C H23F 108.8
H23E C23C H23F 107.7
C23C C24C C25C 114.2(2)
C23C C24C H24E 108.7
C25C C24C H24E 108.7
C23C C24C H24F 108.7
C25C C24C H24F 108.7
H24E C24C H24F 107.6
C26C C25C C24C 114.7(2)
C26C C25C H25E 108.6
C24C C25C H25E 108.6
C26C C25C H25F 108.6
C24C C25C H25F 108.6
H25E C25C H25F 107.6
C27C C26C C25C 113.4(2)
C27C C26C H26E 108.9
C25C C26C H26E 108.9
C27C C26C H26F 108.9
C25C C26C H26F 108.9
H26E C26C H26F 107.7
C26C C27C C28C 113.3(2)
C26C C27C H27E 108.9
C28C C27C H27E 108.9
C26C C27C H27F 108.9
C28C C27C H27F 108.9
H27E C27C H27F 107.7
O2D P1D C21D 112.3(2)
O2D P1D C3D 111.6(2)
C21D P1D C3D 106.0(2)
O2D P1D C9D 110.9(3)
C21D P1D C9D 108.0(3)
C3D P1D C9D 107.8(2)
C10D N12D C13D 124.7(4)
C10D N12D C17D 118.1(4)
C13D N12D C17D 117.1(3)
C8D C3D C4D 120.2
C8D C3D P1D 117.2(2)
C4D C3D P1D 122.5(2)
C5D C4D C3D 119.9
C5D C4D H4D 120.1
C3D C4D H4D 120.1
C6D C5D C4D 120.5
C6D C5D H5D 119.8
C4D C5D H5D 119.8
C5D C6D C7D 119.5
C5D C6D H6D 120.2
C7D C6D H6D 120.2
C6D C7D C8D 117.4
C6D C7D H7D 121.3
C8D C7D H7D 121.3
C3D C8D C7D 119.3
C3D C8D H8D 120.3
C7D C8D H8D 120.3
C10D C9D P1D 116.2(4)
C10D C9D H9D1 108.2
P1D C9D H9D1 108.2
C10D C9D H9D2 108.2
P1D C9D H9D2 108.2
H9D1 C9D H9D2 107.4
O11D C10D N12D 121.0(5)
O11D C10D C9D 118.7(5)
N12D C10D C9D 118.9(4)
N12D C13D C14D 114.6(4)
N12D C13D H13G 108.6
C14D C13D H13G 108.6
N12D C13D H13H 108.6
C14D C13D H13H 108.6
H13G C13D H13H 107.6
C16D C14D C13D 113.6(4)
C16D C14D C15D 112.4(4)
C13D C14D C15D 108.0(4)
C16D C14D H14D 107.5
C13D C14D H14D 107.5
C15D C14D H14D 107.5
N12D C17D C18D 114.1(4)
N12D C17D H17G 108.7
C18D C17D H17G 108.7
N12D C17D H17H 108.7
C18D C17D H17H 108.7
H17G C17D H17H 107.6
C19D C18D C17D 108.0(4)
C19D C18D C20D 111.6(4)
C17D C18D C20D 113.0(4)
C19D C18D H18D 108.0
C17D C18D H18D 108.0
C20D C18D H18D 108.0
C22D C21D P1D 112.0(3)
C22D C21D H21G 109.2
P1D C21D H21G 109.2
C22D C21D H21H 109.2
P1D C21D H21H 109.2
H21G C21D H21H 107.9
C23D C22D C21D 112.8(4)
C23D C22D H22G 109.0
C21D C22D H22G 109.0
C23D C22D H22H 109.0
C21D C22D H22H 109.0
H22G C22D H22H 107.8
C22D C23D C24D 115.2(3)
C22D C23D H23G 108.5
C24D C23D H23G 108.5
C22D C23D H23H 108.5
C24D C23D H23H 108.5
H23G C23D H23H 107.5
C23D C24D C25D 111.7(3)
C23D C24D H24G 109.3
C25D C24D H24G 109.3
C23D C24D H24H 109.3
C25D C24D H24H 109.3
H24G C24D H24H 107.9
C26D C25D C24D 115.8(4)
C26D C25D H25G 108.3
C24D C25D H25G 108.3
C26D C25D H25H 108.3
C24D C25D H25H 108.3
H25G C25D H25H 107.4
C25D C26D C27D 113.3(4)
C25D C26D H26G 108.9
C27D C26D H26G 108.9
C25D C26D H26H 108.9
C27D C26D H26H 108.9
H26G C26D H26H 107.7
C28D C27D C26D 113.6(5)
C28D C27D H27G 108.8
C26D C27D H27G 108.8
C28D C27D H27H 108.8
C26D C27D H27H 108.8
H27G C27D H27H 107.7
O2E P1E C21E 113.2(4)
O2E P1E C3E 111.3(4)
C21E P1E C3E 107.3(3)
O2E P1E C9E 110.1(4)
C21E P1E C9E 107.6(3)
C3E P1E C9E 107.1(3)
C10E N12E C13E 124.4(6)
C10E N12E C17E 117.8(5)
C13E N12E C17E 117.0(5)
C8E C3E C4E 119.9
C8E C3E P1E 117.8(3)
C4E C3E P1E 122.3(3)
C5E C4E C3E 120.1
C5E C4E H4E 119.9
C3E C4E H4E 119.9
C6E C5E C4E 119.8
C6E C5E H5E 120.1
C4E C5E H5E 120.1
C5E C6E C7E 119.2
C5E C6E H6E 120.4
C7E C6E H6E 120.4
C6E C7E C8E 116.1
C6E C7E H7E 122.0
C8E C7E H7E 122.0
C3E C8E C7E 118.5
C3E C8E H8E 120.8
C7E C8E H8E 120.8
C10E C9E P1E 115.9(4)
C10E C9E H9E1 108.3
P1E C9E H9E1 108.3
C10E C9E H9E2 108.3
P1E C9E H9E2 108.3
H9E1 C9E H9E2 107.4
O11E C10E N12E 120.7(8)
O11E C10E C9E 118.6(6)
N12E C10E C9E 118.9(6)
N12E C13E C14E 114.7(5)
N12E C13E H13I 108.6
C14E C13E H13I 108.6
N12E C13E H13J 108.6
C14E C13E H13J 108.6
H13I C13E H13J 107.6
C16E C14E C13E 113.6(5)
C16E C14E C15E 112.3(5)
C13E C14E C15E 107.9(5)
C16E C14E H14E 107.6
C13E C14E H14E 107.6
C15E C14E H14E 107.6
C14E C15E H15M 109.5
C14E C15E H15N 109.5
H15M C15E H15N 109.5
C14E C15E H15O 109.5
H15M C15E H15O 109.5
H15N C15E H15O 109.5
C14E C16E H16M 109.5
C14E C16E H16N 109.5
H16M C16E H16N 109.5
C14E C16E H16O 109.5
H16M C16E H16O 109.5
H16N C16E H16O 109.5
N12E C17E C18E 114.1(5)
N12E C17E H17I 108.7
C18E C17E H17I 108.7
N12E C17E H17J 108.7
C18E C17E H17J 108.7
H17I C17E H17J 107.6
C19E C18E C17E 108.1(5)
C19E C18E C20E 111.5(5)
C17E C18E C20E 113.0(5)
C19E C18E H18E 108.0
C17E C18E H18E 108.0
C20E C18E H18E 108.0
C18E C19E H19M 109.5
C18E C19E H19N 109.5
H19M C19E H19N 109.5
C18E C19E H19O 109.5
H19M C19E H19O 109.5
H19N C19E H19O 109.5
C18E C20E H20M 109.5
C18E C20E H20N 109.5
H20M C20E H20N 109.5
C18E C20E H20O 109.5
H20M C20E H20O 109.5
H20N C20E H20O 109.5
C22E C21E P1E 114.2(4)
C22E C21E H21I 108.7
P1E C21E H21I 108.7
C22E C21E H21J 108.7
P1E C21E H21J 108.7
H21I C21E H21J 107.6
C23E C22E C21E 113.8(5)
C23E C22E H22I 108.8
C21E C22E H22I 108.8
C23E C22E H22J 108.8
C21E C22E H22J 108.8
H22I C22E H22J 107.7
C24E C23E C22E 114.0(5)
C24E C23E H23I 108.7
C22E C23E H23I 108.7
C24E C23E H23J 108.7
C22E C23E H23J 108.7
H23I C23E H23J 107.6
C25E C24E C23E 114.5(4)
C25E C24E H24I 108.6
C23E C24E H24I 108.6
C25E C24E H24J 108.6
C23E C24E H24J 108.6
H24I C24E H24J 107.6
C26E C25E C24E 115.6(5)
C26E C25E H25I 108.4
C24E C25E H25I 108.4
C26E C25E H25J 108.4
C24E C25E H25J 108.4
H25I C25E H25J 107.4
C25E C26E C27E 113.4(5)
C25E C26E H26I 108.9
C27E C26E H26I 108.9
C25E C26E H26J 108.9
C27E C26E H26J 108.9
H26I C26E H26J 107.7
C28E C27E C26E 113.5(6)
C28E C27E H27I 108.9
C26E C27E H27I 108.9
C28E C27E H27J 108.9
C26E C27E H27J 108.9
H27I C27E H27J 107.7
C27E C28E H28M 109.5
C27E C28E H28N 109.5
H28M C28E H28N 109.5
C27E C28E H28O 109.5
H28M C28E H28O 109.5
H28N C28E H28O 109.5

loop_
_geom_bond_atom_site_label_1
_geom_bond_atom_site_label_2
_geom_bond_distance
P1A O2A 1.4869(16)
P1A C21A 1.798(2)
P1A C3A 1.809(2)
P1A C9A 1.812(2)
O11A C10A 1.233(3)
N12A C10A 1.356(3)
N12A C17A 1.467(3)
N12A C13A 1.471(3)
C3A C8A 1.390(3)
C3A C4A 1.392(3)
C4A C5A 1.389(3)
C4A H4A 0.9500
C5A C6A 1.384(4)
C5A H5A 0.9500
C6A C7A 1.373(4)
C6A H6A 0.9500
C7A C8A 1.386(4)
C7A H7A 0.9500
C8A H8A 0.9500
C9A C10A 1.517(3)
C9A H9A1 0.9900
C9A H9A2 0.9900
C13A C14A 1.532(3)
C13A H13A 0.9900
C13A H13B 0.9900
C14A C15A 1.520(4)
C14A C16A 1.524(4)
C14A H14A 1.0000
C15A H15A 0.9800
C15A H15B 0.9800
C15A H15C 0.9800
C16A H16A 0.9800
C16A H16B 0.9800
C16A H16C 0.9800
C17A C18A 1.537(3)
C17A H17A 0.9900
C17A H17B 0.9900
C18A C20A 1.515(4)
C18A C19A 1.518(4)
C18A H18A 1.0000
C19A H19A 0.9800
C19A H19B 0.9800
C19A H19C 0.9800
C20A H20A 0.9800
C20A H20B 0.9800
C20A H20C 0.9800
C21A C22A 1.531(3)
C21A H21A 0.9900
C21A H21B 0.9900
C22A C23A 1.520(3)
C22A H22A 0.9900
C22A H22B 0.9900
C23A C24A 1.518(3)
C23A H23A 0.9900
C23A H23B 0.9900
C24A C25A 1.525(3)
C24A H24A 0.9900
C24A H24B 0.9900
C25A C26A 1.515(4)
C25A H25A 0.9900
C25A H25B 0.9900
C26A C27A 1.534(4)
C26A H26A 0.9900
C26A H26B 0.9900
C27A C28A 1.499(5)
C27A H27A 0.9900
C27A H27B 0.9900
C28A H28A 0.9800
C28A H28B 0.9800
C28A H28C 0.9800
P1B O2B 1.4848(16)
P1B C21B 1.796(2)
P1B C3B 1.812(2)
P1B C9B 1.812(2)
O11B C10B 1.236(3)
N12B C10B 1.356(3)
N12B C13B 1.469(3)
N12B C17B 1.471(3)
C3B C8B 1.388(3)
C3B C4B 1.393(3)
C4B C5B 1.388(4)
C4B H4B 0.9500
C5B C6B 1.371(4)
C5B H5B 0.9500
C6B C7B 1.387(4)
C6B H6B 0.9500
C7B C8B 1.390(3)
C7B H7B 0.9500
C8B H8B 0.9500
C9B C10B 1.518(3)
C9B H9B1 0.9900
C9B H9B2 0.9900
C13B C14B 1.511(4)
C13B H13C 0.9900
C13B H13D 0.9900
C14B C16B 1.486(4)
C14B C15B 1.530(4)
C14B H14B 1.0000
C15B H15D 0.9800
C15B H15E 0.9800
C15B H15F 0.9800
C16B H16D 0.9800
C16B H16E 0.9800
C16B H16F 0.9800
C17B C18B 1.532(4)
C17B H17C 0.9900
C17B H17D 0.9900
C18B C19B 1.516(4)
C18B C20B 1.529(4)
C18B H18B 1.0000
C19B H19D 0.9800
C19B H19E 0.9800
C19B H19F 0.9800
C20B H20D 0.9800
C20B H20E 0.9800
C20B H20F 0.9800
C21B C22B 1.531(3)
C21B H21C 0.9900
C21B H21D 0.9900
C22B C23B 1.525(3)
C22B H22C 0.9900
C22B H22D 0.9900
C23B C24B 1.515(3)
C23B H23C 0.9900
C23B H23D 0.9900
C24B C25B 1.533(4)
C24B H24C 0.9900
C24B H24D 0.9900
C25B C26B 1.511(4)
C25B H25C 0.9900
C25B H25D 0.9900
C26B C27B 1.528(4)
C26B H26C 0.9900
C26B H26D 0.9900
C27B C28B 1.516(4)
C27B H27C 0.9900
C27B H27D 0.9900
C28B H28D 0.9800
C28B H28E 0.9800
C28B H28F 0.9800
P1C O2C 1.4873(17)
P1C C21C 1.800(2)
P1C C9C 1.812(2)
P1C C3C 1.812(2)
O11C C10C 1.240(3)
N12C C10C 1.347(3)
N12C C17C 1.465(3)
N12C C13C 1.471(3)
C3C C4C 1.392(3)
C3C C8C 1.396(3)
C4C C5C 1.389(4)
C4C H4C 0.9500
C5C C6C 1.385(4)
C5C H5C 0.9500
C6C C7C 1.391(4)
C6C H6C 0.9500
C7C C8C 1.388(3)
C7C H7C 0.9500
C8C H8C 0.9500
C9C C10C 1.517(3)
C9C H9C1 0.9900
C9C H9C2 0.9900
C13C C14C 1.523(3)
C13C H13E 0.9900
C13C H13F 0.9900
C14C C16C 1.500(4)
C14C C15C 1.522(4)
C14C H14C 1.0000
C15C H15G 0.9800
C15C H15H 0.9800
C15C H15I 0.9800
C16C H16G 0.9800
C16C H16H 0.9800
C16C H16I 0.9800
C17C C18C 1.498(4)
C17C H17E 0.9900
C17C H17F 0.9900
C18C C20C 1.474(4)
C18C C19C 1.533(4)
C18C H18C 1.0000
C19C H19G 0.9800
C19C H19H 0.9800
C19C H19I 0.9800
C20C H20G 0.9800
C20C H20H 0.9800
C20C H20I 0.9800
C21C C22C 1.525(3)
C21C H21E 0.9900
C21C H21F 0.9900
C22C C23C 1.520(3)
C22C H22E 0.9900
C22C H22F 0.9900
C23C C24C 1.523(3)
C23C H23E 0.9900
C23C H23F 0.9900
C24C C25C 1.527(3)
C24C H24E 0.9900
C24C H24F 0.9900
C25C C26C 1.518(4)
C25C H25E 0.9900
C25C H25F 0.9900
C26C C27C 1.518(3)
C26C H26E 0.9900
C26C H26F 0.9900
C27C C28C 1.520(4)
C27C H27E 0.9900
C27C H27F 0.9900
C28C H28G 0.9800
C28C H28H 0.9800
C28C H28I 0.9800
P1D O2D 1.488(3)
P1D C21D 1.806(3)
P1D C3D 1.812(2)
P1D C9D 1.815(3)
O11D C10D 1.245(6)
N12D C10D 1.349(4)
N12D C13D 1.470(3)
N12D C17D 1.471(4)
C3D C8D 1.3931
C3D C4D 1.4030
C4D C5D 1.3939
C4D H4D 0.9500
C5D C6D 1.3924
C5D H5D 0.9500
C6D C7D 1.4204
C6D H6D 0.9500
C7D C8D 1.4299
C7D H7D 0.9500
C8D H8D 0.9500
C9D C10D 1.517(4)
C9D H9D1 0.9900
C9D H9D2 0.9900
C13D C14D 1.532(4)
C13D H13G 0.9900
C13D H13H 0.9900
C14D C16D 1.518(5)
C14D C15D 1.537(5)
C14D H14D 1.0000
C15D H15J 0.9800
C15D H15K 0.9800
C15D H15L 0.9800
C16D H16J 0.9800
C16D H16K 0.9800
C16D H16L 0.9800
C17D C18D 1.524(4)
C17D H17G 0.9900
C17D H17H 0.9900
C18D C19D 1.524(4)
C18D C20D 1.525(4)
C18D H18D 1.0000
C19D H19J 0.9800
C19D H19K 0.9800
C19D H19L 0.9800
C20D H20J 0.9800
C20D H20K 0.9800
C20D H20L 0.9800
C21D C22D 1.532(4)
C21D H21G 0.9900
C21D H21H 0.9900
C22D C23D 1.520(5)
C22D H22G 0.9900
C22D H22H 0.9900
C23D C24D 1.522(5)
C23D H23G 0.9900
C23D H23H 0.9900
C24D C25D 1.525(5)
C24D H24G 0.9900
C24D H24H 0.9900
C25D C26D 1.513(5)
C25D H25G 0.9900
C25D H25H 0.9900
C26D C27D 1.523(6)
C26D H26G 0.9900
C26D H26H 0.9900
C27D C28D 1.520(5)
C27D H27G 0.9900
C27D H27H 0.9900
C28D H28J 0.9800
C28D H28K 0.9800
C28D H28L 0.9800
P1E O2E 1.488(3)
P1E C21E 1.801(4)
P1E C3E 1.813(3)
P1E C9E 1.820(4)
O11E C10E 1.245(6)
N12E C10E 1.350(5)
N12E C13E 1.470(4)
N12E C17E 1.471(4)
C3E C8E 1.3951
C3E C4E 1.4033
C4E C5E 1.3983
C4E H4E 0.9500
C5E C6E 1.3958
C5E H5E 0.9500
C6E C7E 1.4237
C6E H6E 0.9500
C7E C8E 1.4350
C7E H7E 0.9500
C8E H8E 0.9500
C9E C10E 1.517(4)
C9E H9E1 0.9900
C9E H9E2 0.9900
C13E C14E 1.532(5)
C13E H13I 0.9900
C13E H13J 0.9900
C14E C16E 1.518(5)
C14E C15E 1.538(5)
C14E H14E 1.0000
C15E H15M 0.9800
C15E H15N 0.9800
C15E H15O 0.9800
C16E H16M 0.9800
C16E H16N 0.9800
C16E H16O 0.9800
C17E C18E 1.524(5)
C17E H17I 0.9900
C17E H17J 0.9900
C18E C19E 1.524(5)
C18E C20E 1.525(5)
C18E H18E 1.0000
C19E H19M 0.9800
C19E H19N 0.9800
C19E H19O 0.9800
C20E H20M 0.9800
C20E H20N 0.9800
C20E H20O 0.9800
C21E C22E 1.525(5)
C21E H21I 0.9900
C21E H21J 0.9900
C22E C23E 1.522(6)
C22E H22I 0.9900
C22E H22J 0.9900
C23E C24E 1.521(5)
C23E H23I 0.9900
C23E H23J 0.9900
C24E C25E 1.521(6)
C24E H24I 0.9900
C24E H24J 0.9900
C25E C26E 1.515(6)
C25E H25I 0.9900
C25E H25J 0.9900
C26E C27E 1.522(6)
C26E H26I 0.9900
C26E H26J 0.9900
C27E C28E 1.520(6)
C27E H27I 0.9900
C27E H27J 0.9900
C28E H28M 0.9800
C28E H28N 0.9800
C28E H28O 0.9800

loop_
_geom_hbond_atom_site_label_D
_geom_hbond_atom_site_label_H
_geom_hbond_atom_site_label_A
_geom_hbond_site_symmetry_A
_geom_hbond_distance_DH
_geom_hbond_distance_HA
_geom_hbond_distance_DA
_geom_hbond_angle_DHA
_geom_hbond_publ_flag
C9A H9A1 O2A 3_565 0.99 2.37 3.339(3) 165 yes
C9A H9A2 O2D . 0.99 2.31 3.238(5) 156 yes
C9B H9B2 O2C . 0.99 2.49 3.442(3) 160 yes
C9B H9B1 O2B 3_665 0.99 2.50 3.483(3) 175 yes
C9C H9C2 O2B . 0.99 2.36 3.305(3) 158 yes
C5A H5A O11D 2_555 0.95 2.48 3.379(14) 157 yes
C6C H6C O11C 4_566 0.95 2.51 3.453(3) 170 yes
C6D H6D O11D 4_566 0.95 2.47 3.37(2) 159 yes
C9D H9D1 O11A 3_565 0.99 2.56 3.265(7) 128 yes
C7B H7B O11C 2_655 0.95 2.59 3.477(3) 156 yes
C9D H9D2 O2A . 0.99 2.36 3.265(11) 151 yes
C13B H13D O2C . 0.99 2.52 3.431(3) 154 yes
C13C H13E O2B . 0.99 2.49 3.448(3) 162 yes
C15D H15L O2A . 0.98 2.55 3.332(10) 137 yes
C17A H17B O2D . 0.99 2.52 3.375(7) 145 yes
C21A H21B O11A . 0.99 2.52 3.139(3) 120 yes
C4D H4D O11D . 0.95 2.58 3.36(2) 140 yes
C8C H8C O11C . 0.95 2.52 3.239(3) 132 yes
C21B H21D O11B . 0.99 2.51 3.175(3) 124 yes
C21C H21F O11C . 0.99 2.43 3.093(3) 124 yes
C21D H21H O11D . 0.99 2.53 3.224(19) 127 yes

loop_
_geom_torsion_atom_site_label_1
_geom_torsion_atom_site_label_2
_geom_torsion_atom_site_label_3
_geom_torsion_atom_site_label_4
_geom_torsion
O2A P1A C3A C8A -11.3(2)
C21A P1A C3A C8A -134.72(19)
C9A P1A C3A C8A 109.8(2)
O2A P1A C3A C4A 169.38(19)
C21A P1A C3A C4A 46.0(2)
C9A P1A C3A C4A -69.5(2)
C8A C3A C4A C5A -0.1(4)
P1A C3A C4A C5A 179.2(2)
C3A C4A C5A C6A 0.3(4)
C4A C5A C6A C7A -0.5(4)
C5A C6A C7A C8A 0.5(4)
C6A C7A C8A C3A -0.4(4)
C4A C3A C8A C7A 0.2(4)
P1A C3A C8A C7A -179.2(2)
O2A P1A C9A C10A 175.96(16)
C21A P1A C9A C10A -60.4(2)
C3A P1A C9A C10A 53.98(19)
C17A N12A C10A O11A 177.9(2)
C13A N12A C10A O11A 1.2(3)
C17A N12A C10A C9A 0.1(3)
C13A N12A C10A C9A -176.58(19)
P1A C9A C10A O11A 52.0(3)
P1A C9A C10A N12A -130.17(19)
C10A N12A C13A C14A -79.2(3)
C17A N12A C13A C14A 103.9(2)
N12A C13A C14A C15A -52.6(3)
N12A C13A C14A C16A -175.3(2)
C10A N12A C17A C18A -80.3(3)
C13A N12A C17A C18A 96.4(2)
N12A C17A C18A C20A -53.8(3)
N12A C17A C18A C19A -177.9(2)
O2A P1A C21A C22A -57.23(19)
C3A P1A C21A C22A 65.82(19)
C9A P1A C21A C22A -179.66(16)
P1A C21A C22A C23A -171.83(17)
C21A C22A C23A C24A 179.8(2)
C22A C23A C24A C25A -167.6(2)
C23A C24A C25A C26A 170.4(2)
C24A C25A C26A C27A 172.8(2)
C25A C26A C27A C28A 52.3(4)
O2B P1B C3B C8B 171.00(19)
C21B P1B C3B C8B 46.8(2)
C9B P1B C3B C8B -67.2(2)
O2B P1B C3B C4B -7.4(2)
C21B P1B C3B C4B -131.59(19)
C9B P1B C3B C4B 114.40(19)
C8B C3B C4B C5B 0.0(4)
P1B C3B C4B C5B 178.5(2)
C3B C4B C5B C6B 0.4(4)
C4B C5B C6B C7B -0.6(4)
C5B C6B C7B C8B 0.4(4)
C4B C3B C8B C7B -0.2(4)
P1B C3B C8B C7B -178.55(19)
C6B C7B C8B C3B 0.0(4)
O2B P1B C9B C10B 171.94(16)
C21B P1B C9B C10B -64.2(2)
C3B P1B C9B C10B 49.5(2)
C13B N12B C10B O11B 176.6(2)
C17B N12B C10B O11B 5.0(3)
C13B N12B C10B C9B -2.8(3)
C17B N12B C10B C9B -174.5(2)
P1B C9B C10B O11B 59.8(3)
P1B C9B C10B N12B -120.7(2)
C10B N12B C13B C14B -98.6(3)
C17B N12B C13B C14B 73.2(3)
N12B C13B C14B C16B 58.8(3)
N12B C13B C14B C15B -179.0(2)
C10B N12B C17B C18B -83.4(3)
C13B N12B C17B C18B 104.1(3)
N12B C17B C18B C19B -56.4(3)
N12B C17B C18B C20B -179.0(2)
O2B P1B C21B C22B -61.62(19)
C3B P1B C21B C22B 61.78(19)
C9B P1B C21B C22B 176.13(17)
P1B C21B C22B C23B 179.78(17)
C21B C22B C23B C24B 176.8(2)
C22B C23B C24B C25B -172.3(2)
C23B C24B C25B C26B 165.0(3)
C24B C25B C26B C27B -179.1(3)
C25B C26B C27B C28B 58.7(4)
O2C P1C C3C C4C -9.0(2)
C21C P1C C3C C4C -133.2(2)
C9C P1C C3C C4C 111.2(2)
O2C P1C C3C C8C 172.05(19)
C21C P1C C3C C8C 47.9(2)
C9C P1C C3C C8C -67.7(2)
C8C C3C C4C C5C 0.7(4)
P1C C3C C4C C5C -178.3(2)
C3C C4C C5C C6C 0.2(4)
C4C C5C C6C C7C -1.1(4)
C5C C6C C7C C8C 1.2(4)
C6C C7C C8C C3C -0.3(4)
C4C C3C C8C C7C -0.6(4)
P1C C3C C8C C7C 178.28(19)
O2C P1C C9C C10C 173.92(17)
C21C P1C C9C C10C -62.3(2)
C3C P1C C9C C10C 52.5(2)
C17C N12C C10C O11C 1.6(3)
C13C N12C C10C O11C 177.2(2)
C17C N12C C10C C9C -176.6(2)
C13C N12C C10C C9C -1.0(3)
P1C C9C C10C O11C 46.2(3)
P1C C9C C10C N12C -135.55(19)
C10C N12C C13C C14C 121.0(3)
C17C N12C C13C C14C -63.4(3)
N12C C13C C14C C16C -51.6(3)
N12C C13C C14C C15C -175.7(2)
C10C N12C C17C C18C 102.0(3)
C13C N12C C17C C18C -74.1(3)
N12C C17C C18C C20C -53.5(3)
N12C C17C C18C C19C -178.4(3)
O2C P1C C21C C22C -61.5(2)
C9C P1C C21C C22C 176.53(17)
C3C P1C C21C C22C 62.1(2)
P1C C21C C22C C23C 173.37(17)
C21C C22C C23C C24C 177.2(2)
C22C C23C C24C C25C 166.3(2)
C23C C24C C25C C26C 60.0(3)
C24C C25C C26C C27C 177.0(2)
C25C C26C C27C C28C 175.7(2)
O2D P1D C3D C8D 0.1(4)
C21D P1D C3D C8D -122.5(3)
C9D P1D C3D C8D 122.0(3)
O2D P1D C3D C4D 178.6(3)
C21D P1D C3D C4D 56.0(3)
C9D P1D C3D C4D -59.4(4)
C8D C3D C4D C5D -1.2
P1D C3D C4D C5D -179.7(3)
C3D C4D C5D C6D 0.8
C4D C5D C6D C7D 10.2
C5D C6D C7D C8D -20.4
C4D C3D C8D C7D -9.3
P1D C3D C8D C7D 169.2(3)
C6D C7D C8D C3D 19.9
O2D P1D C9D C10D 170.9(9)
C21D P1D C9D C10D -65.6(9)
C3D P1D C9D C10D 48.5(9)
C13D N12D C10D O11D 174.7(17)
C17D N12D C10D O11D -10(3)
C13D N12D C10D C9D 9(3)
C17D N12D C10D C9D -176.1(11)
P1D C9D C10D O11D 60(2)
P1D C9D C10D N12D -133.3(19)
C10D N12D C13D C14D 81(2)
C17D N12D C13D C14D -94.0(14)
N12D C13D C14D C16D 56.4(10)
N12D C13D C14D C15D -178.2(9)
C10D N12D C17D C18D 96.0(17)
C13D N12D C17D C18D -88.2(17)
N12D C17D C18D C19D 177.8(13)
N12D C17D C18D C20D -58.2(13)
O2D P1D C21D C22D -67.3(6)
C3D P1D C21D C22D 54.8(5)
C9D P1D C21D C22D 170.1(5)
P1D C21D C22D C23D 156.4(4)
C21D C22D C23D C24D 68.3(6)
C22D C23D C24D C25D 169.8(4)
C23D C24D C25D C26D 177.4(7)
C24D C25D C26D C27D 177(2)
C25D C26D C27D C28D 172(3)
O2E P1E C3E C8E -6.8(5)
C21E P1E C3E C8E -131.1(4)
C9E P1E C3E C8E 113.6(5)
O2E P1E C3E C4E 172.8(5)
C21E P1E C3E C4E 48.4(5)
C9E P1E C3E C4E -66.8(5)
C8E C3E C4E C5E 1.6
P1E C3E C4E C5E -178.0(5)
C3E C4E C5E C6E -3.1
C4E C5E C6E C7E -12.0
C5E C6E C7E C8E 27.6
C4E C3E C8E C7E 14.7
P1E C3E C8E C7E -165.7(4)
C6E C7E C8E C3E -28.9
O2E P1E C9E C10E -176.0(13)
C21E P1E C9E C10E -52.2(14)
C3E P1E C9E C10E 62.9(14)
C13E N12E C10E O11E -173(3)
C17E N12E C10E O11E 17(5)
C13E N12E C10E C9E -9(5)
C17E N12E C10E C9E -178.1(15)
P1E C9E C10E O11E 29(3)
P1E C9E C10E N12E -136(3)
C10E N12E C13E C14E 87(3)
C17E N12E C13E C14E -103(2)
N12E C13E C14E C16E 44.0(15)
N12E C13E C14E C15E 169.2(13)
C10E N12E C17E C18E 92(3)
C13E N12E C17E C18E -78(2)
N12E C17E C18E C19E 176(2)
N12E C17E C18E C20E -60(2)
O2E P1E C21E C22E -58.1(9)
C3E P1E C21E C22E 65.1(8)
C9E P1E C21E C22E 180.0(8)
P1E C21E C22E C23E 169.6(7)
C21E C22E C23E C24E 171.2(7)
C22E C23E C24E C25E 167.3(7)
C23E C24E C25E C26E 60.5(13)
C24E C25E C26E C27E 171(3)
C25E C26E C27E C28E 180(4)
